data_4509183
loop_
_publ_author_name
'Konarev, Dmitri V.'
'Khasanov, Salavat S.'
'Saito, Gunzi'
'Lyubovskaya, Rimma N.'

_publ_section_title
;
 Design of Molecular and Ionic Complexes of Fullerene C60with Metal(II)
 Octaethylporphyrins, MIIOEP (M = Zn, Co, Fe, and Mn) Containing
 Coordination M&#x2212;N(ligand) and M&#x2212;C(C60&#x2212;) Bonds
;
_journal_issue 2
_journal_name_full 'Crystal Growth &amp; Design'
_journal_page_first 1170
_journal_paper_doi 10.1021/cg8010184
_journal_volume 9
_journal_year 2009
_chemical_formula_moiety 'C36 H44 N4 Mn, (C7 H15 N2 1+), (c60 1-), 0.875(C7 H5 N), 0.125(C6 H4 Cl2)'
_chemical_formula_sum 'C109.88 H63.88 Cl0.25 Mn N6.88'
_chemical_formula_weight 1544.11
_chemical_name_systematic
;
 ?
;
_space_group_IT_number 33
_symmetry_cell_setting orthorhombic
_symmetry_space_group_name_Hall 'P 2c -2n'
_symmetry_space_group_name_H-M 'P n a 21'
_atom_sites_solution_hydrogens geom
_atom_sites_solution_primary direct
_atom_sites_solution_secondary difmap
_audit_creation_method SHELXL-97
_cell_angle_alpha 90.00
_cell_angle_beta 90.00
_cell_angle_gamma 90.00
_cell_formula_units_Z 4
_cell_length_a 26.170(1)
_cell_length_b 17.901(1)
_cell_length_c 15.026(1)
_cell_measurement_reflns_used 27111
_cell_measurement_temperature 100(2)
_cell_measurement_theta_max 26
_cell_measurement_theta_min 4
_cell_volume 7039.2(7)
_computing_cell_refinement MAC-DENZO
_computing_data_collection MAC-DENZO
_computing_data_reduction MAC-DENZO
_computing_molecular_graphics 'WinGX (Farrugia, 1999)'
_computing_publication_material 'SHELXL-97 (Sheldrick, 1997)'
_computing_structure_refinement 'SHELXL-97 (Sheldrick, 1997)'
_computing_structure_solution 'SHELXS-97 (Sheldrick, 1997)'
_diffrn_ambient_temperature 100(2)
_diffrn_detector_area_resol_mean 0.08
_diffrn_measured_fraction_theta_full 0.986
_diffrn_measured_fraction_theta_max 0.986
_diffrn_measurement_device_type 'MAC_Science Image Plate diffractometer'
_diffrn_measurement_method 'oscillation pattern reflections integration'
_diffrn_radiation_monochromator graphite
_diffrn_radiation_source 'fine-focus sealed tube'
_diffrn_radiation_type MoK\a
_diffrn_radiation_wavelength 0.71073
_diffrn_reflns_av_R_equivalents 0.0540
_diffrn_reflns_av_sigmaI/netI 0.0454
_diffrn_reflns_limit_h_max 32
_diffrn_reflns_limit_h_min -32
_diffrn_reflns_limit_k_max 22
_diffrn_reflns_limit_k_min -22
_diffrn_reflns_limit_l_max 0
_diffrn_reflns_limit_l_min -19
_diffrn_reflns_number 26506
_diffrn_reflns_theta_full 26.81
_diffrn_reflns_theta_max 26.81
_diffrn_reflns_theta_min 2.28
_exptl_absorpt_coefficient_mu 0.263
_exptl_absorpt_correction_T_max 0.9253
_exptl_absorpt_correction_T_min 0.8798
_exptl_absorpt_correction_type empirical
_exptl_absorpt_process_details
;
 reflections integration procedure incorporates scaling procedures that takes
 into account absorption corrections too; in case of low absorption crystals it 
 works well
;
_exptl_crystal_colour black
_exptl_crystal_density_diffrn 1.457
_exptl_crystal_density_method 'not measured'
_exptl_crystal_description prism
_exptl_crystal_F_000 3202
_exptl_crystal_size_max 0.50
_exptl_crystal_size_mid 0.40
_exptl_crystal_size_min 0.30
_refine_diff_density_max 0.349
_refine_diff_density_min -0.419
_refine_diff_density_rms 0.046
_refine_ls_abs_structure_details 'Flack H D (1983), Acta Cryst. A39, 876-881'
_refine_ls_abs_structure_Flack -0.02(2)
_refine_ls_extinction_method none
_refine_ls_goodness_of_fit_ref 1.051
_refine_ls_hydrogen_treatment constr
_refine_ls_matrix_type full
_refine_ls_number_parameters 1396
_refine_ls_number_reflns 7730
_refine_ls_number_restraints 8770
_refine_ls_restrained_S_all 0.746
_refine_ls_R_factor_all 0.0464
_refine_ls_R_factor_gt 0.0393
_refine_ls_shift/su_max 0.030
_refine_ls_shift/su_mean 0.004
_refine_ls_structure_factor_coef Fsqd
_refine_ls_weighting_details 'calc w=1/[\s^2^(Fo^2^)+(0.0665P)^2^+3.1122P] where P=(Fo^2^+2Fc^2^)/3'
_refine_ls_weighting_scheme calc
_refine_ls_wR_factor_gt 0.1062
_refine_ls_wR_factor_ref 0.1120
_reflns_number_gt 6793
_reflns_number_total 7730
_reflns_threshold_expression >2sigma(I)
_cod_data_source_file cg8010184sup1.cif
_cod_data_source_block MnOEP_MDABCO+_C60-
_cod_original_sg_symbol_H-M Pna21
_cod_database_code 4509183

loop_
_symmetry_equiv_pos_as_xyz
'x, y, z'
'-x, -y, z+1/2'
'-x+1/2, y+1/2, z+1/2'
'x+1/2, -y+1/2, z'

loop_
_atom_site_label
_atom_site_type_symbol
_atom_site_fract_x
_atom_site_fract_y
_atom_site_fract_z
_atom_site_U_iso_or_equiv
_atom_site_adp_type
_atom_site_occupancy
_atom_site_symmetry_multiplicity
_atom_site_calc_flag
_atom_site_refinement_flags
_atom_site_disorder_assembly
_atom_site_disorder_group
Mn1 Mn 0.272728(8) 0.621407(11) -0.10688(9) 0.01824(7) Uani 1 1 d U . .
N101 N 0.26537(14) 0.60928(19) 0.0301(3) 0.0186(7) Uani 1 1 d U . .
N102 N 0.20676(4) 0.68863(7) -0.1081(3) 0.0208(2) Uani 1 1 d U . .
N103 N 0.26530(15) 0.6087(2) -0.2480(3) 0.0222(7) Uani 1 1 d U . .
N104 N 0.32577(4) 0.53310(6) -0.1079(3) 0.0193(2) Uani 1 1 d U . .
C101 C 0.29171(17) 0.5605(2) 0.0832(3) 0.0197(8) Uani 1 1 d U . .
C102 C 0.27336(17) 0.5638(2) 0.1747(3) 0.0231(9) Uani 1 1 d U . .
C103 C 0.23373(16) 0.6154(2) 0.1742(3) 0.0210(9) Uani 1 1 d U . .
C104 C 0.22939(16) 0.6436(2) 0.0828(3) 0.0194(8) Uani 1 1 d U . .
C105 C 0.19272(18) 0.6948(2) 0.0529(3) 0.0239(8) Uani 1 1 d U . .
H105 H 0.1732 0.7190 0.0977 0.029 Uiso 1 1 calc R . .
C106 C 0.18173(17) 0.7142(2) -0.0327(3) 0.0240(8) Uani 1 1 d U . .
C107 C 0.1388(2) 0.7607(2) -0.0627(3) 0.0287(10) Uani 1 1 d U . .
C108 C 0.13893(19) 0.7621(2) -0.1534(3) 0.0261(9) Uani 1 1 d U . .
C109 C 0.18147(17) 0.7145(2) -0.1797(3) 0.0210(8) Uani 1 1 d U . .
C110 C 0.19319(18) 0.6935(2) -0.2701(3) 0.0224(8) Uani 1 1 d U . .
H110 H 0.1735 0.7176 -0.3148 0.027 Uiso 1 1 calc R . .
C111 C 0.22971(16) 0.6423(2) -0.3010(3) 0.0229(9) Uani 1 1 d U . .
C112 C 0.23417(19) 0.6144(2) -0.3912(3) 0.0257(10) Uani 1 1 d U . .
C113 C 0.27277(18) 0.5644(2) -0.3903(3) 0.0237(9) Uani 1 1 d U . .
C114 C 0.29248(17) 0.5610(2) -0.3001(3) 0.0203(8) Uani 1 1 d U . .
C115 C 0.33018(17) 0.5118(2) -0.2692(3) 0.0210(8) Uani 1 1 d U . .
H115 H 0.3478 0.4843 -0.3137 0.025 Uiso 1 1 calc R . .
C116 C 0.34529(16) 0.49802(19) -0.1816(3) 0.0198(8) Uani 1 1 d U . .
C117 C 0.37987(17) 0.4387(2) -0.1536(3) 0.0220(8) Uani 1 1 d U . .
C118 C 0.38079(17) 0.4391(2) -0.0626(3) 0.0201(8) Uani 1 1 d U . .
C119 C 0.34536(17) 0.4977(2) -0.0350(3) 0.0204(8) Uani 1 1 d U . .
C120 C 0.33072(17) 0.5125(2) 0.0529(3) 0.0223(8) Uani 1 1 d U . .
H120 H 0.3494 0.4870 0.0978 0.027 Uiso 1 1 calc R . .
C121 C 0.2918(2) 0.5172(3) 0.2494(3) 0.0304(10) Uani 1 1 d U . .
H12A H 0.2837 0.5428 0.3060 0.036 Uiso 1 1 calc R . .
H12B H 0.3295 0.5130 0.2452 0.036 Uiso 1 1 calc R . .
C122 C 0.20037(19) 0.6363(3) 0.2508(3) 0.0298(9) Uani 1 1 d U . .
H12C H 0.1944 0.6909 0.2498 0.036 Uiso 1 1 calc R . .
H12D H 0.2182 0.6239 0.3070 0.036 Uiso 1 1 calc R . .
C123 C 0.1014(2) 0.7991(3) 0.0004(4) 0.0419(12) Uani 1 1 d U . .
H12E H 0.0853 0.8422 -0.0299 0.050 Uiso 1 1 calc R . .
H12F H 0.1200 0.8179 0.0533 0.050 Uiso 1 1 calc R . .
C124 C 0.1005(2) 0.7956(3) -0.2146(3) 0.0354(11) Uani 1 1 d U . .
H12G H 0.0837 0.8376 -0.1835 0.043 Uiso 1 1 calc R . .
H12H H 0.1188 0.8166 -0.2666 0.043 Uiso 1 1 calc R . .
C125 C 0.1989(2) 0.6350(3) -0.4665(3) 0.0305(10) Uani 1 1 d U . .
H12I H 0.2172 0.6276 -0.5235 0.037 Uiso 1 1 calc R . .
H12J H 0.1904 0.6887 -0.4616 0.037 Uiso 1 1 calc R . .
C126 C 0.2923(2) 0.5172(3) -0.4671(3) 0.0321(10) Uani 1 1 d U . .
H12K H 0.3301 0.5146 -0.4641 0.038 Uiso 1 1 calc R . .
H12L H 0.2829 0.5415 -0.5239 0.038 Uiso 1 1 calc R . .
C127 C 0.40731(19) 0.3857(2) -0.2144(3) 0.0253(9) Uani 1 1 d U . .
H12M H 0.4389 0.3682 -0.1848 0.030 Uiso 1 1 calc R . .
H12N H 0.4173 0.4125 -0.2694 0.030 Uiso 1 1 calc R . .
C128 C 0.40695(19) 0.3865(2) 0.0007(3) 0.0263(9) Uani 1 1 d U . .
H12O H 0.4158 0.4138 0.0559 0.032 Uiso 1 1 calc R . .
H12P H 0.4392 0.3688 -0.0266 0.032 Uiso 1 1 calc R . .
C129 C 0.2692(3) 0.4390(3) 0.2521(4) 0.0549(17) Uani 1 1 d U . .
H12Q H 0.2833 0.4116 0.3029 0.082 Uiso 1 1 calc R . .
H12R H 0.2776 0.4126 0.1969 0.082 Uiso 1 1 calc R . .
H12S H 0.2319 0.4423 0.2582 0.082 Uiso 1 1 calc R . .
C130 C 0.1485(2) 0.5957(3) 0.2486(3) 0.0396(10) Uani 1 1 d U . .
H13A H 0.1277 0.6119 0.2993 0.059 Uiso 1 1 calc R . .
H13B H 0.1541 0.5416 0.2522 0.059 Uiso 1 1 calc R . .
H13C H 0.1308 0.6076 0.1930 0.059 Uiso 1 1 calc R . .
C131 C 0.0585(2) 0.7408(4) 0.0306(4) 0.0503(14) Uani 1 1 d U . .
H13D H 0.0346 0.7652 0.0716 0.075 Uiso 1 1 calc R . .
H13E H 0.0746 0.6982 0.0605 0.075 Uiso 1 1 calc R . .
H13F H 0.0398 0.7231 -0.0219 0.075 Uiso 1 1 calc R . .
C132 C 0.0609(2) 0.7448(4) -0.2472(4) 0.0509(14) Uani 1 1 d U . .
H13G H 0.0378 0.7720 -0.2869 0.076 Uiso 1 1 calc R . .
H13H H 0.0415 0.7249 -0.1966 0.076 Uiso 1 1 calc R . .
H13I H 0.0769 0.7035 -0.2797 0.076 Uiso 1 1 calc R . .
C133 C 0.1496(2) 0.5902(4) -0.4687(4) 0.0588(17) Uani 1 1 d U . .
H13J H 0.1290 0.6060 -0.5197 0.088 Uiso 1 1 calc R . .
H13K H 0.1305 0.5989 -0.4136 0.088 Uiso 1 1 calc R . .
H13L H 0.1577 0.5370 -0.4741 0.088 Uiso 1 1 calc R . .
C134 C 0.2703(2) 0.4370(3) -0.4655(4) 0.0416(12) Uani 1 1 d U . .
H13M H 0.2840 0.4086 -0.5159 0.062 Uiso 1 1 calc R . .
H13N H 0.2330 0.4392 -0.4699 0.062 Uiso 1 1 calc R . .
H13O H 0.2800 0.4124 -0.4098 0.062 Uiso 1 1 calc R . .
C135 C 0.3747(2) 0.3181(3) -0.2392(4) 0.0341(10) Uani 1 1 d U . .
H13P H 0.3944 0.2849 -0.2781 0.051 Uiso 1 1 calc R . .
H13Q H 0.3439 0.3350 -0.2704 0.051 Uiso 1 1 calc R . .
H13R H 0.3649 0.2912 -0.1851 0.051 Uiso 1 1 calc R . .
C136 C 0.3737(2) 0.3188(2) 0.0244(3) 0.0315(10) Uani 1 1 d U . .
H13S H 0.3923 0.2865 0.0660 0.047 Uiso 1 1 calc R . .
H13T H 0.3657 0.2907 -0.0298 0.047 Uiso 1 1 calc R . .
H13U H 0.3419 0.3359 0.0522 0.047 Uiso 1 1 calc R . .
N11 N 0.33097(5) 0.71772(7) -0.1083(4) 0.0238(3) Uani 0.50 1 d PU A 1
N12 N 0.39760(6) 0.82146(9) -0.1077(4) 0.0385(4) Uani 0.50 1 d PU A 1
C11 C 0.3082(4) 0.7862(5) -0.1478(6) 0.030(2) Uani 0.50 1 d PU A 1
H11A H 0.2793 0.8034 -0.1105 0.036 Uiso 0.50 1 calc PR A 1
H11B H 0.2949 0.7748 -0.2080 0.036 Uiso 0.50 1 calc PR A 1
C12 C 0.3736(4) 0.6950(6) -0.1692(7) 0.038(2) Uani 0.50 1 d PU A 1
H12T H 0.3609 0.6907 -0.2311 0.046 Uiso 0.50 1 calc PR A 1
H12U H 0.3875 0.6459 -0.1509 0.046 Uiso 0.50 1 calc PR A 1
C13 C 0.3498(4) 0.7325(6) -0.0227(5) 0.036(2) Uani 0.50 1 d PU A 1
H13V H 0.3650 0.6862 0.0018 0.043 Uiso 0.50 1 calc PR A 1
H13W H 0.3210 0.7469 0.0164 0.043 Uiso 0.50 1 calc PR A 1
C14 C 0.3492(4) 0.8489(4) -0.1541(6) 0.035(2) Uani 0.50 1 d PU A 1
H14A H 0.3566 0.8605 -0.2172 0.042 Uiso 0.50 1 calc PR A 1
H14B H 0.3366 0.8949 -0.1249 0.042 Uiso 0.50 1 calc PR A 1
C15 C 0.4176(4) 0.7575(6) -0.1638(7) 0.041(2) Uani 0.50 1 d PU A 1
H15A H 0.4488 0.7362 -0.1364 0.049 Uiso 0.50 1 calc PR A 1
H15B H 0.4263 0.7754 -0.2242 0.049 Uiso 0.50 1 calc PR A 1
C16 C 0.3895(6) 0.7937(7) -0.0211(7) 0.049(3) Uani 0.50 1 d PU A 1
H16A H 0.3779 0.8347 0.0182 0.059 Uiso 0.50 1 calc PR A 1
H16B H 0.4220 0.7739 0.0030 0.059 Uiso 0.50 1 calc PR A 1
C17 C 0.43661(10) 0.88302(14) -0.1112(6) 0.0591(8) Uani 0.50 1 d PU A 1
H17A H 0.4392 0.9019 -0.1723 0.089 Uiso 0.50 1 calc PR A 1
H17B H 0.4699 0.8636 -0.0922 0.089 Uiso 0.50 1 calc PR A 1
H17C H 0.4262 0.9237 -0.0715 0.089 Uiso 0.50 1 calc PR A 1
N21 N 0.33097(5) 0.71772(7) -0.1083(4) 0.0238(3) Uani 0.50 1 d PU A 2
N22 N 0.39760(6) 0.82146(9) -0.1077(4) 0.0385(4) Uani 0.50 1 d PU A 2
C21 C 0.3081(4) 0.7861(5) -0.0659(7) 0.034(2) Uani 0.50 1 d PU A 2
H21A H 0.2961 0.7736 -0.0052 0.041 Uiso 0.50 1 calc PR A 2
H21B H 0.2782 0.8029 -0.1011 0.041 Uiso 0.50 1 calc PR A 2
C22 C 0.3755(3) 0.6965(5) -0.0474(6) 0.0246(17) Uani 0.50 1 d PU A 2
H22A H 0.3627 0.6911 0.0143 0.030 Uiso 0.50 1 calc PR A 2
H22B H 0.3894 0.6476 -0.0663 0.030 Uiso 0.50 1 calc PR A 2
C23 C 0.3491(4) 0.7323(5) -0.1965(6) 0.035(2) Uani 0.50 1 d PU A 2
H23A H 0.3199 0.7438 -0.2360 0.042 Uiso 0.50 1 calc PR A 2
H23B H 0.3667 0.6875 -0.2200 0.042 Uiso 0.50 1 calc PR A 2
C24 C 0.3474(4) 0.8490(5) -0.0608(6) 0.039(2) Uani 0.50 1 d PU A 2
H24A H 0.3545 0.8617 0.0021 0.047 Uiso 0.50 1 calc PR A 2
H24B H 0.3341 0.8941 -0.0910 0.047 Uiso 0.50 1 calc PR A 2
C25 C 0.4165(4) 0.7520(5) -0.0489(6) 0.0292(18) Uani 0.50 1 d PU A 2
H25A H 0.4478 0.7301 -0.0750 0.035 Uiso 0.50 1 calc PR A 2
H25B H 0.4243 0.7687 0.0124 0.035 Uiso 0.50 1 calc PR A 2
C26 C 0.3875(5) 0.8009(7) -0.1952(6) 0.040(2) Uani 0.50 1 d PU A 2
H26A H 0.4198 0.7868 -0.2253 0.048 Uiso 0.50 1 calc PR A 2
H26B H 0.3724 0.8436 -0.2277 0.048 Uiso 0.50 1 calc PR A 2
C27 C 0.43661(10) 0.88302(14) -0.1112(6) 0.0591(8) Uani 0.50 1 d PU A 2
H27A H 0.4490 0.8936 -0.0509 0.089 Uiso 0.50 1 calc PR A 2
H27B H 0.4210 0.9281 -0.1363 0.089 Uiso 0.50 1 calc PR A 2
H27C H 0.4653 0.8675 -0.1487 0.089 Uiso 0.50 1 calc PR A 2
C301 C 0.04938(9) 0.36318(18) 0.1006(3) 0.0243(13) Uani 0.50 1 d PDU B 1
C302 C 0.08496(12) 0.42077(15) 0.1060(3) 0.0288(14) Uani 0.50 1 d PDU B 1
C303 C 0.13907(10) 0.40369(18) 0.1066(2) 0.0363(17) Uani 0.50 1 d PDU B 1
C304 C 0.15540(9) 0.3299(2) 0.1032(2) 0.0291(14) Uani 0.50 1 d PDU B 1
C305 C 0.11837(12) 0.26992(16) 0.0980(3) 0.0270(13) Uani 0.50 1 d PDU B 1
C306 C 0.06639(11) 0.28628(17) 0.0972(3) 0.0272(14) Uani 0.50 1 d PDU B 1
C307 C 0.00523(13) 0.37088(16) 0.04325(15) 0.0300(15) Uani 0.50 1 d PDU B 1
C308 C 0.07822(13) 0.48786(19) 0.05350(18) 0.0352(16) Uani 0.50 1 d PDU B 1
C309 C 0.16586(15) 0.46060(17) 0.05636(19) 0.0370(17) Uani 0.50 1 d PDU B 1
C310 C 0.19891(16) 0.30961(15) 0.04869(18) 0.0327(15) Uani 0.50 1 d PDU B 1
C311 C 0.13850(9) 0.2121(2) 0.04049(17) 0.0275(13) Uani 0.50 1 d PDU B 1
C312 C 0.03245(10) 0.2454(2) 0.03878(15) 0.0351(17) Uani 0.50 1 d PDU B 1
C313 C -0.00475(10) 0.29810(14) 0.00485(13) 0.0430(18) Uani 0.50 1 d PDU B 1
C314 C -0.00095(13) 0.43494(13) -0.0080(2) 0.0368(14) Uani 0.50 1 d PDU B 1
C315 C 0.03564(10) 0.49541(18) -0.0013(2) 0.0438(18) Uani 0.50 1 d PDU B 1
C316 C 0.12793(10) 0.5123(2) 0.02256(18) 0.0389(16) Uani 0.50 1 d PDU B 1
C317 C 0.20766(10) 0.44116(19) 0.0041(3) 0.0372(15) Uani 0.50 1 d PDU B 1
C318 C 0.22398(12) 0.36396(16) -0.0010(2) 0.0296(13) Uani 0.50 1 d PDU B 1
C319 C 0.18814(13) 0.23719(18) 0.00991(17) 0.0295(13) Uani 0.50 1 d PDU B 1
C320 C 0.10608(10) 0.17414(19) -0.0173(2) 0.049(2) Uani 0.50 1 d PDU B 1
C321 C 0.05175(11) 0.18975(15) -0.0163(2) 0.0397(16) Uani 0.50 1 d PDU B 1
C322 C 0.03591(15) 0.18607(17) -0.10862(16) 0.054(2) Uani 0.50 1 d PDU B 1
C323 C -0.02166(8) 0.29242(13) -0.08266(15) 0.0348(14) Uani 0.50 1 d PDU B 1
C324 C -0.01986(15) 0.42910(13) -0.09832(15) 0.0337(14) Uani 0.50 1 d PDU B 1
C325 C 0.04114(10) 0.5265(2) -0.08967(14) 0.0390(15) Uani 0.50 1 d PDU B 1
C326 C 0.13317(9) 0.5422(2) -0.0624(2) 0.0429(17) Uani 0.50 1 d PDU B 1
C327 C 0.21256(11) 0.47122(19) -0.08508(15) 0.0348(13) Uani 0.50 1 d PDU B 1
C328 C 0.24068(13) 0.34733(15) -0.09083(15) 0.0354(14) Uani 0.50 1 d PDU B 1
C329 C 0.20387(12) 0.22148(16) -0.0765(2) 0.0361(14) Uani 0.50 1 d PDU B 1
C330 C 0.12266(12) 0.1574(2) -0.10709(15) 0.048(2) Uani 0.50 1 d PDU B 1
C331 C 0.16193(9) 0.34380(17) -0.3267(3) 0.0243(13) Uani 0.50 1 d PDU B 1
C332 C 0.12628(12) 0.28628(15) -0.3312(3) 0.0288(14) Uani 0.50 1 d PDU B 1
C333 C 0.07217(11) 0.30351(17) -0.3327(2) 0.0363(17) Uani 0.50 1 d PDU B 1
C334 C 0.05592(9) 0.37743(18) -0.3299(2) 0.0291(14) Uani 0.50 1 d PDU B 1
C335 C 0.09309(12) 0.43731(15) -0.3255(2) 0.0270(13) Uani 0.50 1 d PDU B 1
C336 C 0.14502(10) 0.42074(17) -0.3237(3) 0.0272(14) Uani 0.50 1 d PDU B 1
C337 C 0.20633(13) 0.33650(15) -0.26969(15) 0.0300(15) Uani 0.50 1 d PDU B 1
C338 C 0.13410(13) 0.21849(17) -0.28038(17) 0.0352(16) Uani 0.50 1 d PDU B 1
C339 C 0.04511(14) 0.24702(16) -0.28224(19) 0.0370(17) Uani 0.50 1 d PDU B 1
C340 C 0.01281(16) 0.39823(14) -0.27472(18) 0.0327(15) Uani 0.50 1 d PDU B 1
C341 C 0.07257(9) 0.4937(2) -0.26634(17) 0.0275(13) Uani 0.50 1 d PDU B 1
C342 C 0.17871(10) 0.4611(2) -0.26423(15) 0.0351(17) Uani 0.50 1 d PDU B 1
C343 C 0.21654(10) 0.40909(14) -0.23082(13) 0.0430(18) Uani 0.50 1 d PDU B 1
C344 C 0.21311(13) 0.27221(13) -0.2191(2) 0.0368(14) Uani 0.50 1 d PDU B 1
C345 C 0.17630(10) 0.21196(17) -0.2247(2) 0.0438(18) Uani 0.50 1 d PDU B 1
C346 C 0.08393(10) 0.1966(2) -0.24869(17) 0.0389(16) Uani 0.50 1 d PDU B 1
C347 C 0.00411(10) 0.26714(18) -0.2285(3) 0.0372(15) Uani 0.50 1 d PDU B 1
C348 C -0.01309(12) 0.34397(15) -0.2262(2) 0.0296(13) Uani 0.50 1 d PDU B 1
C349 C 0.02238(12) 0.47094(17) -0.23572(16) 0.0295(13) Uani 0.50 1 d PDU B 1
C350 C 0.10496(10) 0.53277(17) -0.2096(2) 0.049(2) Uani 0.50 1 d PDU B 1
C351 C 0.15914(11) 0.51619(16) -0.2085(2) 0.0397(16) Uani 0.50 1 d PDU B 1
C352 C 0.17643(16) 0.52133(17) -0.11716(16) 0.054(2) Uani 0.50 1 d PDU B 1
C353 C 0.23340(8) 0.41438(13) -0.14335(15) 0.0348(14) Uani 0.50 1 d PDU B 1
C354 C 0.23057(15) 0.27775(13) -0.12786(15) 0.0337(14) Uani 0.50 1 d PDU B 1
C355 C 0.17049(10) 0.1810(2) -0.13621(14) 0.0390(15) Uani 0.50 1 d PDU B 1
C356 C 0.07861(9) 0.16515(19) -0.1646(2) 0.0429(17) Uani 0.50 1 d PDU B 1
C357 C -0.00105(11) 0.23512(18) -0.14038(15) 0.0348(13) Uani 0.50 1 d PDU B 1
C358 C -0.02888(13) 0.35921(15) -0.13554(15) 0.0354(14) Uani 0.50 1 d PDU B 1
C359 C 0.00760(12) 0.48532(16) -0.1485(2) 0.0361(14) Uani 0.50 1 d PDU B 1
C360 C 0.08895(13) 0.5496(2) -0.11954(15) 0.048(2) Uani 0.50 1 d PDU B 1
C401 C 0.06552(12) 0.2876(2) -0.3127(3) 0.0338(16) Uani 0.50 1 d PDU B 2
C402 C 0.11718(13) 0.26940(19) -0.3141(3) 0.0407(18) Uani 0.50 1 d PDU B 2
C403 C 0.15511(11) 0.3281(2) -0.3189(3) 0.0355(17) Uani 0.50 1 d PDU B 2
C404 C 0.13984(12) 0.4024(2) -0.3228(3) 0.0372(17) Uani 0.50 1 d PDU B 2
C405 C 0.08602(14) 0.42140(18) -0.3217(3) 0.0444(19) Uani 0.50 1 d PDU B 2
C406 C 0.04954(11) 0.3649(2) -0.3174(3) 0.047(2) Uani 0.50 1 d PDU B 2
C407 C 0.03152(12) 0.2483(2) -0.25296(19) 0.0304(15) Uani 0.50 1 d PDU B 2
C408 C 0.13703(11) 0.2120(3) -0.2559(2) 0.047(2) Uani 0.50 1 d PDU B 2
C409 C 0.19862(17) 0.30685(17) -0.2649(2) 0.0399(18) Uani 0.50 1 d PDU B 2
C410 C 0.16714(16) 0.4586(2) -0.2723(2) 0.0377(18) Uani 0.50 1 d PDU B 2
C411 C 0.07946(14) 0.4892(2) -0.2704(2) 0.0433(19) Uani 0.50 1 d PDU B 2
C412 C 0.00502(16) 0.37399(18) -0.2612(2) 0.0377(18) Uani 0.50 1 d PDU B 2
C413 C -0.00562(11) 0.30205(16) -0.22110(17) 0.0266(13) Uani 0.50 1 d PDU B 2
C414 C 0.05068(13) 0.19392(18) -0.1961(2) 0.0354(15) Uani 0.50 1 d PDU B 2
C415 C 0.10424(11) 0.1737(2) -0.1991(2) 0.0328(14) Uani 0.50 1 d PDU B 2
C416 C 0.18715(15) 0.2349(2) -0.2254(2) 0.0484(19) Uani 0.50 1 d PDU B 2
C417 C 0.22500(14) 0.36072(19) -0.2166(3) 0.0510(19) Uani 0.50 1 d PDU B 2
C418 C 0.20829(13) 0.4378(2) -0.2190(3) 0.052(2) Uani 0.50 1 d PDU B 2
C419 C 0.12969(11) 0.5115(2) -0.2394(2) 0.049(2) Uani 0.50 1 d PDU B 2
C420 C 0.03729(12) 0.4970(2) -0.2146(2) 0.0360(16) Uani 0.50 1 d PDU B 2
C421 C -0.00138(14) 0.43908(16) -0.2120(2) 0.0373(14) Uani 0.50 1 d PDU B 2
C422 C -0.01692(18) 0.43434(16) -0.11953(19) 0.0447(18) Uani 0.50 1 d PDU B 2
C423 C -0.02277(10) 0.29785(16) -0.13360(17) 0.0417(16) Uani 0.50 1 d PDU B 2
C424 C 0.03168(15) 0.18831(18) -0.10592(19) 0.0361(17) Uani 0.50 1 d PDU B 2
C425 C 0.11976(13) 0.1579(2) -0.10857(18) 0.039(2) Uani 0.50 1 d PDU B 2
C426 C 0.20196(13) 0.2200(2) -0.1384(2) 0.0460(18) Uani 0.50 1 d PDU B 2
C427 C 0.23966(15) 0.34556(18) -0.12525(18) 0.0479(19) Uani 0.50 1 d PDU B 2
C428 C 0.21425(13) 0.4707(2) -0.13142(18) 0.0531(19) Uani 0.50 1 d PDU B 2
C429 C 0.13536(11) 0.5425(2) -0.1551(2) 0.0404(16) Uani 0.50 1 d PDU B 2
C430 C 0.04341(12) 0.5295(3) -0.12694(17) 0.0418(16) Uani 0.50 1 d PDU B 2
C431 C 0.14517(12) 0.4229(2) 0.1069(3) 0.0338(16) Uani 0.50 1 d PDU B 2
C432 C 0.09339(13) 0.44101(18) 0.1083(3) 0.0407(18) Uani 0.50 1 d PDU B 2
C433 C 0.05552(11) 0.3820(2) 0.1132(3) 0.0355(17) Uani 0.50 1 d PDU B 2
C434 C 0.07104(12) 0.3078(2) 0.1171(2) 0.0372(17) Uani 0.50 1 d PDU B 2
C435 C 0.12492(13) 0.28918(17) 0.1164(3) 0.0444(19) Uani 0.50 1 d PDU B 2
C436 C 0.16126(11) 0.3457(2) 0.1112(3) 0.047(2) Uani 0.50 1 d PDU B 2
C437 C 0.17964(12) 0.4622(2) 0.04765(19) 0.0304(15) Uani 0.50 1 d PDU B 2
C438 C 0.07419(11) 0.4999(2) 0.0511(2) 0.047(2) Uani 0.50 1 d PDU B 2
C439 C 0.01199(16) 0.40267(17) 0.0589(2) 0.0399(18) Uani 0.50 1 d PDU B 2
C440 C 0.04440(16) 0.25167(19) 0.0655(2) 0.0377(18) Uani 0.50 1 d PDU B 2
C441 C 0.13073(13) 0.2223(2) 0.0631(2) 0.0433(19) Uani 0.50 1 d PDU B 2
C442 C 0.20545(16) 0.33682(18) 0.0539(2) 0.0377(18) Uani 0.50 1 d PDU B 2
C443 C 0.21667(11) 0.40875(16) 0.01445(17) 0.0266(13) Uani 0.50 1 d PDU B 2
C444 C 0.16089(13) 0.51735(18) -0.0088(2) 0.0354(15) Uani 0.50 1 d PDU B 2
C445 C 0.10713(11) 0.5366(2) -0.0069(2) 0.0328(14) Uani 0.50 1 d PDU B 2
C446 C 0.02485(15) 0.4741(2) 0.0193(2) 0.0484(19) Uani 0.50 1 d PDU B 2
C447 C -0.01317(14) 0.34890(18) 0.0085(3) 0.0510(19) Uani 0.50 1 d PDU B 2
C448 C 0.00257(13) 0.2716(2) 0.0136(3) 0.052(2) Uani 0.50 1 d PDU B 2
C449 C 0.08096(11) 0.1973(2) 0.0329(2) 0.049(2) Uani 0.50 1 d PDU B 2
C450 C 0.17325(12) 0.21365(19) 0.0086(2) 0.0360(16) Uani 0.50 1 d PDU B 2
C451 C 0.21145(14) 0.27206(16) 0.0038(2) 0.0373(14) Uani 0.50 1 d PDU B 2
C452 C 0.22890(18) 0.27645(17) -0.08751(19) 0.0447(18) Uani 0.50 1 d PDU B 2
C453 C 0.23373(10) 0.41297(17) -0.07294(17) 0.0417(16) Uani 0.50 1 d PDU B 2
C454 C 0.17846(16) 0.5215(2) -0.10014(18) 0.0361(17) Uani 0.50 1 d PDU B 2
C455 C 0.09149(13) 0.5519(2) -0.09767(18) 0.039(2) Uani 0.50 1 d PDU B 2
C456 C 0.00951(14) 0.49011(18) -0.0672(2) 0.0460(18) Uani 0.50 1 d PDU B 2
C457 C -0.02882(15) 0.36550(17) -0.08196(18) 0.0479(19) Uani 0.50 1 d PDU B 2
C458 C -0.00336(13) 0.2404(2) -0.07483(18) 0.0531(19) Uani 0.50 1 d PDU B 2
C459 C 0.07545(11) 0.1679(2) -0.0522(2) 0.0404(16) Uani 0.50 1 d PDU B 2
C460 C 0.16771(12) 0.1809(3) -0.07894(18) 0.0418(16) Uani 0.50 1 d PDU B 2
C201 C 0.4702(3) 0.5096(5) -0.8040(6) 0.040(3) Uani 0.44 1 d PGDU D 2
H201 H 0.4484 0.5125 -0.7536 0.048 Uiso 0.44 1 calc PR D 2
C202 C 0.4609(3) 0.5542(4) -0.8780(7) 0.059(4) Uani 0.44 1 d PGDU D 2
H202 H 0.4327 0.5876 -0.8781 0.070 Uiso 0.44 1 calc PR D 2
C203 C 0.4928(4) 0.5498(4) -0.9518(6) 0.059(4) Uani 0.44 1 d PGDU D 2
H203 H 0.4864 0.5803 -1.0023 0.071 Uiso 0.44 1 calc PR D 2
C204 C 0.5340(3) 0.5010(4) -0.9516(6) 0.054(4) Uani 0.44 1 d PGDU D 2
H204 H 0.5558 0.4980 -1.0020 0.065 Uiso 0.44 1 calc PR D 2
C205 C 0.5434(3) 0.4564(4) -0.8776(6) 0.033(3) Uani 0.44 1 d PGDU D 2
H205 H 0.5716 0.4229 -0.8775 0.040 Uiso 0.44 1 calc PR D 2
C206 C 0.5115(3) 0.4607(4) -0.8038(6) 0.031(2) Uani 0.44 1 d PGDU D 2
C207 C 0.5212(5) 0.4139(6) -0.7278(7) 0.038(2) Uani 0.44 1 d PGDU D 2
N201 N 0.5245(7) 0.3776(8) -0.6667(8) 0.064(4) Uani 0.44 1 d PGDU D 2
C211 C 0.4562(3) 0.5445(5) -0.8393(7) 0.056(4) Uani 0.435 1 d PGDU D 1
H211 H 0.4288 0.5793 -0.8420 0.067 Uiso 0.435 1 calc PR D 1
C212 C 0.4639(4) 0.5023(5) -0.7628(6) 0.054(4) Uani 0.435 1 d PGDU D 1
H212 H 0.4417 0.5082 -0.7132 0.065 Uiso 0.435 1 calc PR D 1
C213 C 0.5039(4) 0.4515(4) -0.7588(5) 0.064(5) Uani 0.435 1 d PGDU D 1
H213 H 0.5092 0.4227 -0.7065 0.076 Uiso 0.435 1 calc PR D 1
C214 C 0.5364(3) 0.4429(4) -0.8313(6) 0.039(2) Uani 0.435 1 d PGDU D 1
H214 H 0.5638 0.4081 -0.8286 0.046 Uiso 0.435 1 calc PR D 1
C215 C 0.5287(3) 0.4851(5) -0.9079(5) 0.036(3) Uani 0.435 1 d PGDU D 1
H215 H 0.5509 0.4791 -0.9574 0.043 Uiso 0.435 1 calc PR D 1
C216 C 0.4886(4) 0.5359(4) -0.9118(6) 0.042(3) Uani 0.435 1 d PGDU D 1
C217 C 0.4818(6) 0.5808(8) -0.9904(9) 0.066(5) Uani 0.435 1 d PGDU D 1
N211 N 0.4716(5) 0.6198(7) -1.0467(9) 0.056(3) Uani 0.435 1 d PGDU D 1
Cl1 Cl 0.5632(8) 0.5073(11) -1.031(2) 0.087(8) Uani 0.0625 1 d PDU F 1
Cl2 Cl 0.4649(9) 0.6066(15) -0.995(2) 0.086(12) Uani 0.0625 1 d PDU F 3
C221 C 0.5284(10) 0.4967(14) -0.9292(18) 0.038(7) Uiso 0.0625 1 d PGD F 3
C222 C 0.4856(10) 0.5406(16) -0.9131(19) 0.038(7) Uiso 0.0625 1 d PGD F 3
C223 C 0.4601(12) 0.5352(19) -0.832(2) 0.038(7) Uiso 0.0625 1 d PGD F 3
H223 H 0.4308 0.5653 -0.8212 0.046 Uiso 0.0625 1 calc PR F 3
C224 C 0.4774(15) 0.486(2) -0.7674(18) 0.038(7) Uiso 0.0625 1 d PGD F 3
H224 H 0.4600 0.4823 -0.7121 0.046 Uiso 0.0625 1 calc PR F 3
C225 C 0.5202(15) 0.4420(18) -0.783(2) 0.038(7) Uiso 0.0625 1 d PGD F 3
H225 H 0.5321 0.4084 -0.7392 0.046 Uiso 0.0625 1 calc PR F 3
C226 C 0.5457(13) 0.4474(15) -0.864(2) 0.038(7) Uiso 0.0625 1 d PGD F 3
H226 H 0.5750 0.4174 -0.8754 0.046 Uiso 0.0625 1 calc PR F 3
Cl3 Cl 0.4367(5) 0.4893(7) -0.6979(12) 0.042(4) Uani 0.0625 1 d PDU F 4
Cl4 Cl 0.5355(8) 0.3866(11) -0.705(2) 0.060(7) Uani 0.0625 1 d PDU F 4
C231 C 0.4789(8) 0.4946(12) -0.7911(16) 0.038(7) Uiso 0.0625 1 d PGD F 4
C232 C 0.5209(8) 0.4473(15) -0.7960(19) 0.038(7) Uiso 0.0625 1 d PGD F 4
C233 C 0.5508(10) 0.4459(18) -0.872(2) 0.038(7) Uiso 0.0625 1 d PGD F 4
H233 H 0.5795 0.4135 -0.8757 0.046 Uiso 0.0625 1 calc PR F 4
C234 C 0.5387(13) 0.492(2) -0.9439(18) 0.038(7) Uiso 0.0625 1 d PGD F 4
H234 H 0.5592 0.4909 -0.9961 0.046 Uiso 0.0625 1 calc PR F 4
C235 C 0.4968(13) 0.5392(17) -0.9390(16) 0.038(7) Uiso 0.0625 1 d PGD F 4
H235 H 0.4885 0.5707 -0.9879 0.046 Uiso 0.0625 1 calc PR F 4
C236 C 0.4668(10) 0.5406(13) -0.8626(16) 0.038(7) Uiso 0.0625 1 d PGD F 4
H236 H 0.4381 0.5730 -0.8593 0.046 Uiso 0.0625 1 calc PR F 4

loop_
_atom_site_aniso_label
_atom_site_aniso_U_11
_atom_site_aniso_U_22
_atom_site_aniso_U_33
_atom_site_aniso_U_23
_atom_site_aniso_U_13
_atom_site_aniso_U_12
Mn1 0.01619(11) 0.01753(11) 0.02099(12) 0.0010(3) 0.0005(3) 0.00121(7)
N101 0.0146(16) 0.0143(13) 0.0268(18) -0.0004(13) 0.0009(13) 0.0032(11)
N102 0.0177(5) 0.0203(6) 0.0246(6) -0.0034(18) -0.001(2) 0.0018(4)
N103 0.0225(18) 0.0283(15) 0.0156(15) 0.0015(13) 0.0010(13) -0.0032(13)
N104 0.0163(5) 0.0187(5) 0.0231(6) 0.0029(18) 0.0020(19) 0.0013(4)
C101 0.019(2) 0.0199(17) 0.0205(19) -0.0014(14) -0.0022(16) -0.0026(15)
C102 0.018(2) 0.026(2) 0.025(2) -0.0082(16) -0.0028(15) 0.0014(15)
C103 0.0128(19) 0.025(2) 0.025(2) -0.0051(15) 0.0003(16) 0.0006(14)
C104 0.024(2) 0.0193(18) 0.0149(17) -0.0051(15) 0.0037(14) -0.0039(14)
C105 0.019(2) 0.0252(18) 0.028(2) -0.0077(16) -0.0021(16) 0.0029(15)
C106 0.018(2) 0.0224(18) 0.031(2) -0.0054(16) 0.0071(16) 0.0029(14)
C107 0.025(2) 0.026(2) 0.035(2) 0.0020(17) 0.0022(18) 0.0087(17)
C108 0.022(2) 0.0204(17) 0.036(2) 0.0048(16) 0.0006(18) 0.0037(16)
C109 0.020(2) 0.0165(16) 0.0263(18) 0.0006(15) 0.0064(15) 0.0002(13)
C110 0.022(2) 0.0196(16) 0.026(2) 0.0060(15) -0.0035(16) -0.0019(14)
C111 0.014(2) 0.0236(19) 0.031(2) 0.0049(17) 0.0056(15) 0.0005(14)
C112 0.030(2) 0.032(2) 0.016(2) 0.0063(16) 0.0040(17) -0.0071(16)
C113 0.026(2) 0.028(2) 0.0170(18) -0.0023(16) 0.0049(16) -0.0072(16)
C114 0.017(2) 0.0213(17) 0.023(2) 0.0017(14) 0.0034(16) -0.0025(15)
C115 0.021(2) 0.0183(14) 0.0238(19) -0.0020(14) 0.0056(16) -0.0054(14)
C116 0.013(2) 0.0184(16) 0.0281(19) -0.0049(14) -0.0006(16) 0.0015(13)
C117 0.014(2) 0.0216(18) 0.030(2) -0.0020(16) 0.0008(16) 0.0002(15)
C118 0.017(2) 0.0164(17) 0.0268(19) 0.0006(15) -0.0008(16) -0.0010(14)
C119 0.018(2) 0.0196(17) 0.0231(18) -0.0037(14) -0.0033(16) -0.0027(14)
C120 0.017(2) 0.0264(16) 0.024(2) -0.0003(15) -0.0034(15) 0.0048(15)
C121 0.033(3) 0.039(2) 0.019(2) -0.0046(16) -0.0015(18) 0.003(2)
C122 0.023(2) 0.035(2) 0.031(2) -0.0086(18) 0.0012(18) -0.0042(17)
C123 0.031(3) 0.052(3) 0.044(3) 0.002(2) 0.008(2) 0.018(2)
C124 0.039(3) 0.036(2) 0.031(2) 0.0097(17) 0.007(2) 0.0219(19)
C125 0.032(2) 0.044(2) 0.0162(19) 0.0078(16) 0.0000(17) 0.0064(19)
C126 0.029(3) 0.045(2) 0.023(2) -0.0053(18) 0.0074(18) 0.002(2)
C127 0.023(2) 0.0258(19) 0.027(2) -0.0010(16) -0.0003(18) 0.0061(16)
C128 0.022(2) 0.0222(18) 0.035(2) 0.0033(16) -0.0042(18) 0.0057(16)
C129 0.072(4) 0.053(3) 0.040(3) 0.024(3) -0.019(3) -0.015(3)
C130 0.033(2) 0.061(3) 0.0251(19) -0.0076(18) 0.0067(17) -0.005(2)
C131 0.043(3) 0.069(3) 0.040(3) 0.007(2) 0.019(2) 0.020(2)
C132 0.021(2) 0.083(4) 0.049(3) 0.017(3) -0.004(2) 0.007(2)
C133 0.034(3) 0.089(4) 0.053(3) 0.033(3) -0.020(2) -0.021(3)
C134 0.047(3) 0.038(2) 0.040(3) -0.012(2) 0.004(2) 0.0014(19)
C135 0.034(3) 0.032(2) 0.036(2) -0.0113(19) 0.000(2) 0.0026(18)
C136 0.044(3) 0.0231(18) 0.028(2) 0.0038(17) 0.000(2) -0.0027(18)
N11 0.0238(6) 0.0244(6) 0.0232(6) 0.0025(19) 0.000(2) -0.0047(5)
N12 0.0396(8) 0.0404(8) 0.0354(8) -0.003(2) 0.004(3) -0.0225(7)
C11 0.039(5) 0.020(4) 0.032(4) -0.004(3) -0.001(4) -0.013(3)
C12 0.024(5) 0.047(5) 0.044(5) 0.009(4) 0.007(4) -0.022(4)
C13 0.041(6) 0.056(5) 0.009(3) 0.013(3) 0.000(3) -0.030(5)
C14 0.050(5) 0.021(3) 0.035(4) -0.007(3) 0.016(3) -0.024(3)
C15 0.031(5) 0.050(5) 0.041(5) 0.008(4) 0.003(4) -0.027(4)
C16 0.057(7) 0.062(6) 0.028(5) -0.002(4) 0.004(4) -0.036(5)
C17 0.0636(14) 0.0606(14) 0.0530(16) -0.013(3) 0.004(4) -0.0455(12)
N21 0.0238(6) 0.0244(6) 0.0232(6) 0.0025(19) 0.000(2) -0.0047(5)
N22 0.0396(8) 0.0404(8) 0.0354(8) -0.003(2) 0.004(3) -0.0225(7)
C21 0.029(5) 0.026(4) 0.047(5) -0.010(4) 0.006(4) 0.002(3)
C22 0.023(4) 0.028(3) 0.022(4) 0.008(3) -0.001(3) 0.004(3)
C23 0.042(6) 0.029(4) 0.033(4) 0.010(3) 0.006(4) -0.017(4)
C24 0.041(5) 0.039(4) 0.037(4) -0.010(4) 0.015(4) 0.005(4)
C25 0.028(4) 0.034(4) 0.026(4) -0.007(3) 0.001(3) 0.002(3)
C26 0.054(6) 0.052(5) 0.014(3) -0.007(3) 0.011(4) -0.037(4)
C27 0.0636(14) 0.0606(14) 0.0530(16) -0.013(3) 0.004(4) -0.0455(12)
C301 0.020(3) 0.034(3) 0.019(3) -0.007(2) 0.004(2) 0.004(2)
C302 0.018(3) 0.041(3) 0.028(3) -0.006(2) -0.005(2) 0.008(3)
C303 0.045(5) 0.043(3) 0.021(3) -0.002(3) -0.002(3) -0.003(3)
C304 0.024(3) 0.046(3) 0.017(3) -0.004(2) -0.006(2) 0.014(3)
C305 0.035(3) 0.032(3) 0.013(2) 0.007(2) 0.004(2) 0.015(2)
C306 0.037(4) 0.027(3) 0.018(3) 0.008(2) 0.004(3) 0.003(3)
C307 0.017(3) 0.046(4) 0.027(3) 0.003(3) 0.006(2) 0.005(3)
C308 0.049(4) 0.026(3) 0.030(3) -0.010(2) 0.010(3) 0.001(3)
C309 0.031(4) 0.052(4) 0.028(3) -0.021(3) 0.001(3) -0.016(3)
C310 0.027(4) 0.052(4) 0.019(3) 0.001(2) -0.006(2) 0.012(3)
C311 0.035(3) 0.018(2) 0.030(3) 0.003(2) 0.003(3) 0.010(2)
C312 0.038(4) 0.037(4) 0.030(3) 0.011(3) 0.003(3) -0.019(3)
C313 0.021(4) 0.074(5) 0.034(4) 0.013(4) 0.005(3) -0.015(3)
C314 0.032(3) 0.038(3) 0.039(3) 0.003(3) 0.003(3) 0.020(3)
C315 0.042(4) 0.045(3) 0.044(4) 0.001(3) 0.007(3) 0.032(3)
C316 0.054(4) 0.023(2) 0.039(3) -0.012(2) -0.012(3) 0.003(2)
C317 0.027(3) 0.037(3) 0.048(4) -0.004(3) -0.022(3) -0.008(3)
C318 0.024(3) 0.038(3) 0.026(3) 0.015(2) -0.012(2) -0.010(2)
C319 0.019(3) 0.033(3) 0.036(3) 0.016(3) 0.000(2) 0.003(2)
C320 0.053(4) 0.025(3) 0.070(5) 0.027(3) 0.020(4) 0.003(3)
C321 0.056(4) 0.026(3) 0.037(3) 0.007(2) 0.013(3) -0.013(3)
C322 0.051(4) 0.019(3) 0.092(6) -0.017(3) 0.003(4) -0.018(3)
C323 0.017(3) 0.045(3) 0.043(4) 0.022(3) -0.003(3) -0.015(2)
C324 0.015(2) 0.041(3) 0.045(3) 0.020(3) 0.017(3) 0.014(2)
C325 0.037(3) 0.019(3) 0.061(4) 0.005(3) 0.009(4) 0.011(2)
C326 0.054(4) 0.017(3) 0.059(4) -0.005(3) 0.010(3) -0.009(3)
C327 0.038(4) 0.034(3) 0.032(3) -0.002(3) -0.002(3) -0.027(3)
C328 0.010(3) 0.053(3) 0.043(3) 0.000(3) -0.005(3) -0.010(2)
C329 0.035(4) 0.039(3) 0.035(3) 0.001(3) -0.001(3) 0.020(3)
C330 0.074(5) 0.020(4) 0.048(5) -0.007(3) 0.002(3) 0.022(3)
C331 0.020(3) 0.034(3) 0.019(3) -0.007(2) 0.004(2) 0.004(2)
C332 0.018(3) 0.041(3) 0.028(3) -0.006(2) -0.005(2) 0.008(3)
C333 0.045(5) 0.043(3) 0.021(3) -0.002(3) -0.002(3) -0.003(3)
C334 0.024(3) 0.046(3) 0.017(3) -0.004(2) -0.006(2) 0.014(3)
C335 0.035(3) 0.032(3) 0.013(2) 0.007(2) 0.004(2) 0.015(2)
C336 0.037(4) 0.027(3) 0.018(3) 0.008(2) 0.004(3) 0.003(3)
C337 0.017(3) 0.046(4) 0.027(3) 0.003(3) 0.006(2) 0.005(3)
C338 0.049(4) 0.026(3) 0.030(3) -0.010(2) 0.010(3) 0.001(3)
C339 0.031(4) 0.052(4) 0.028(3) -0.021(3) 0.001(3) -0.016(3)
C340 0.027(4) 0.052(4) 0.019(3) 0.001(2) -0.006(2) 0.012(3)
C341 0.035(3) 0.018(2) 0.030(3) 0.003(2) 0.003(3) 0.010(2)
C342 0.038(4) 0.037(4) 0.030(3) 0.011(3) 0.003(3) -0.019(3)
C343 0.021(4) 0.074(5) 0.034(4) 0.013(4) 0.005(3) -0.015(3)
C344 0.032(3) 0.038(3) 0.039(3) 0.003(3) 0.003(3) 0.020(3)
C345 0.042(4) 0.045(3) 0.044(4) 0.001(3) 0.007(3) 0.032(3)
C346 0.054(4) 0.023(2) 0.039(3) -0.012(2) -0.012(3) 0.003(2)
C347 0.027(3) 0.037(3) 0.048(4) -0.004(3) -0.022(3) -0.008(3)
C348 0.024(3) 0.038(3) 0.026(3) 0.015(2) -0.012(2) -0.010(2)
C349 0.019(3) 0.033(3) 0.036(3) 0.016(3) 0.000(2) 0.003(2)
C350 0.053(4) 0.025(3) 0.070(5) 0.027(3) 0.020(4) 0.003(3)
C351 0.056(4) 0.026(3) 0.037(3) 0.007(2) 0.013(3) -0.013(3)
C352 0.051(4) 0.019(3) 0.092(6) -0.017(3) 0.003(4) -0.018(3)
C353 0.017(3) 0.045(3) 0.043(4) 0.022(3) -0.003(3) -0.015(2)
C354 0.015(2) 0.041(3) 0.045(3) 0.020(3) 0.017(3) 0.014(2)
C355 0.037(3) 0.019(3) 0.061(4) 0.005(3) 0.009(4) 0.011(2)
C356 0.054(4) 0.017(3) 0.059(4) -0.005(3) 0.010(3) -0.009(3)
C357 0.038(4) 0.034(3) 0.032(3) -0.002(3) -0.002(3) -0.027(3)
C358 0.010(3) 0.053(3) 0.043(3) 0.000(3) -0.005(3) -0.010(2)
C359 0.035(4) 0.039(3) 0.035(3) 0.001(3) -0.001(3) 0.020(3)
C360 0.074(5) 0.020(4) 0.048(5) -0.007(3) 0.002(3) 0.022(3)
C401 0.023(3) 0.057(4) 0.021(3) -0.014(3) -0.006(3) -0.005(3)
C402 0.043(4) 0.054(4) 0.025(3) -0.022(3) 0.011(3) -0.021(3)
C403 0.033(4) 0.056(4) 0.017(3) -0.015(2) 0.011(2) -0.014(3)
C404 0.034(4) 0.058(4) 0.020(3) 0.012(3) 0.009(3) -0.013(3)
C405 0.065(5) 0.048(4) 0.020(3) 0.015(3) -0.011(3) -0.009(3)
C406 0.049(5) 0.068(5) 0.024(4) -0.003(3) -0.011(3) -0.018(4)
C407 0.022(3) 0.041(3) 0.028(3) -0.015(3) -0.001(3) -0.007(2)
C408 0.058(5) 0.042(3) 0.041(3) -0.035(3) 0.008(3) 0.004(3)
C409 0.025(3) 0.059(4) 0.036(3) -0.018(3) 0.018(3) -0.004(3)
C410 0.049(5) 0.033(3) 0.031(3) 0.001(3) 0.019(3) -0.015(3)
C411 0.048(4) 0.047(4) 0.035(4) 0.024(3) -0.001(3) -0.003(3)
C412 0.025(4) 0.054(4) 0.034(3) -0.002(3) -0.013(3) -0.003(3)
C413 0.015(3) 0.030(3) 0.034(3) -0.004(3) -0.010(2) -0.004(2)
C414 0.037(3) 0.020(2) 0.048(4) -0.012(2) -0.003(3) -0.014(2)
C415 0.055(4) 0.015(2) 0.029(3) -0.005(2) 0.002(3) -0.001(2)
C416 0.053(5) 0.057(4) 0.036(4) -0.012(3) 0.007(3) 0.034(3)
C417 0.009(3) 0.097(5) 0.047(4) 0.016(4) 0.011(3) 0.000(3)
C418 0.047(5) 0.080(5) 0.028(3) 0.006(3) 0.005(3) -0.044(4)
C419 0.064(5) 0.037(3) 0.046(4) 0.027(3) -0.014(3) -0.032(3)
C420 0.045(4) 0.020(3) 0.043(4) 0.017(2) -0.013(3) 0.000(2)
C421 0.024(3) 0.050(3) 0.039(3) 0.006(3) -0.019(3) 0.007(3)
C422 0.023(3) 0.067(4) 0.044(4) 0.009(4) 0.008(3) 0.018(3)
C423 0.015(3) 0.065(4) 0.046(4) 0.015(3) -0.003(3) -0.012(2)
C424 0.044(3) 0.039(4) 0.025(2) -0.002(2) -0.006(2) -0.029(3)
C425 0.052(4) 0.012(3) 0.053(5) -0.010(3) -0.001(3) -0.011(3)
C426 0.041(4) 0.044(3) 0.054(4) -0.022(3) -0.009(3) 0.028(3)
C427 0.011(3) 0.094(5) 0.038(4) -0.021(4) 0.000(3) 0.012(3)
C428 0.028(3) 0.066(5) 0.066(5) 0.005(4) 0.002(4) -0.031(3)
C429 0.053(4) 0.023(3) 0.045(4) 0.013(3) 0.001(3) -0.017(3)
C430 0.055(4) 0.029(3) 0.041(3) 0.004(3) -0.007(3) 0.021(3)
C431 0.023(3) 0.057(4) 0.021(3) -0.014(3) -0.006(3) -0.005(3)
C432 0.043(4) 0.054(4) 0.025(3) -0.022(3) 0.011(3) -0.021(3)
C433 0.033(4) 0.056(4) 0.017(3) -0.015(2) 0.011(2) -0.014(3)
C434 0.034(4) 0.058(4) 0.020(3) 0.012(3) 0.009(3) -0.013(3)
C435 0.065(5) 0.048(4) 0.020(3) 0.015(3) -0.011(3) -0.009(3)
C436 0.049(5) 0.068(5) 0.024(4) -0.003(3) -0.011(3) -0.018(4)
C437 0.022(3) 0.041(3) 0.028(3) -0.015(3) -0.001(3) -0.007(2)
C438 0.058(5) 0.042(3) 0.041(3) -0.035(3) 0.008(3) 0.004(3)
C439 0.025(3) 0.059(4) 0.036(3) -0.018(3) 0.018(3) -0.004(3)
C440 0.049(5) 0.033(3) 0.031(3) 0.001(3) 0.019(3) -0.015(3)
C441 0.048(4) 0.047(4) 0.035(4) 0.024(3) -0.001(3) -0.003(3)
C442 0.025(4) 0.054(4) 0.034(3) -0.002(3) -0.013(3) -0.003(3)
C443 0.015(3) 0.030(3) 0.034(3) -0.004(3) -0.010(2) -0.004(2)
C444 0.037(3) 0.020(2) 0.048(4) -0.012(2) -0.003(3) -0.014(2)
C445 0.055(4) 0.015(2) 0.029(3) -0.005(2) 0.002(3) -0.001(2)
C446 0.053(5) 0.057(4) 0.036(4) -0.012(3) 0.007(3) 0.034(3)
C447 0.009(3) 0.097(5) 0.047(4) 0.016(4) 0.011(3) 0.000(3)
C448 0.047(5) 0.080(5) 0.028(3) 0.006(3) 0.005(3) -0.044(4)
C449 0.064(5) 0.037(3) 0.046(4) 0.027(3) -0.014(3) -0.032(3)
C450 0.045(4) 0.020(3) 0.043(4) 0.017(2) -0.013(3) 0.000(2)
C451 0.024(3) 0.050(3) 0.039(3) 0.006(3) -0.019(3) 0.007(3)
C452 0.023(3) 0.067(4) 0.044(4) 0.009(4) 0.008(3) 0.018(3)
C453 0.015(3) 0.065(4) 0.046(4) 0.015(3) -0.003(3) -0.012(2)
C454 0.044(3) 0.039(4) 0.025(2) -0.002(2) -0.006(2) -0.029(3)
C455 0.052(4) 0.012(3) 0.053(5) -0.010(3) -0.001(3) -0.011(3)
C456 0.041(4) 0.044(3) 0.054(4) -0.022(3) -0.009(3) 0.028(3)
C457 0.011(3) 0.094(5) 0.038(4) -0.021(4) 0.000(3) 0.012(3)
C458 0.028(3) 0.066(5) 0.066(5) 0.005(4) 0.002(4) -0.031(3)
C459 0.053(4) 0.023(3) 0.045(4) 0.013(3) 0.001(3) -0.017(3)
C460 0.055(4) 0.029(3) 0.041(3) 0.004(3) -0.007(3) 0.021(3)
C201 0.046(7) 0.042(6) 0.033(6) -0.019(5) 0.000(6) -0.007(5)
C202 0.056(9) 0.032(6) 0.089(10) 0.003(7) -0.039(7) 0.003(6)
C203 0.075(9) 0.024(5) 0.078(9) 0.029(5) -0.044(7) -0.008(5)
C204 0.050(7) 0.040(6) 0.073(9) 0.010(6) 0.015(7) -0.016(5)
C205 0.035(7) 0.024(5) 0.041(7) -0.006(5) -0.004(5) 0.001(5)
C206 0.035(6) 0.021(4) 0.037(6) -0.018(4) -0.002(5) 0.004(4)
C207 0.028(6) 0.038(6) 0.049(7) 0.003(5) -0.008(5) -0.002(5)
N201 0.065(9) 0.055(7) 0.073(9) 0.003(6) -0.019(7) -0.008(5)
C211 0.050(10) 0.037(8) 0.079(11) -0.023(7) -0.008(8) 0.007(7)
C212 0.067(8) 0.067(7) 0.028(6) -0.028(5) -0.006(6) 0.020(5)
C213 0.091(10) 0.060(8) 0.039(7) -0.026(6) 0.026(7) -0.017(7)
C214 0.060(7) 0.027(5) 0.029(5) -0.009(4) 0.004(5) 0.002(5)
C215 0.036(6) 0.026(5) 0.045(7) -0.001(4) -0.002(5) 0.006(4)
C216 0.041(7) 0.021(5) 0.063(8) 0.011(5) -0.019(7) -0.005(4)
C217 0.041(9) 0.057(9) 0.101(13) -0.031(9) -0.012(8) -0.011(7)
N211 0.031(5) 0.058(6) 0.078(9) 0.011(6) -0.011(6) -0.007(4)
Cl1 0.084(15) 0.052(10) 0.126(18) -0.005(11) -0.030(13) 0.020(10)
Cl2 0.044(16) 0.11(2) 0.11(2) -0.035(19) 0.014(14) -0.016(14)
Cl3 0.038(7) 0.023(5) 0.065(8) -0.013(5) 0.017(6) -0.006(5)
Cl4 0.028(10) 0.037(9) 0.11(2) 0.015(12) -0.010(12) 0.003(7)

loop_
_atom_type_symbol
_atom_type_description
_atom_type_scat_dispersion_real
_atom_type_scat_dispersion_imag
_atom_type_scat_source
C C 0.0033 0.0016 'International Tables Vol C Tables 4.2.6.8 and 6.1.1.4'
H H 0.0000 0.0000 'International Tables Vol C Tables 4.2.6.8 and 6.1.1.4'
Mn Mn 0.3368 0.7283 'International Tables Vol C Tables 4.2.6.8 and 6.1.1.4'
N N 0.0061 0.0033 'International Tables Vol C Tables 4.2.6.8 and 6.1.1.4'
Cl Cl 0.1484 0.1585 'International Tables Vol C Tables 4.2.6.8 and 6.1.1.4'

loop_
_geom_angle_atom_site_label_1
_geom_angle_atom_site_label_2
_geom_angle_atom_site_label_3
_geom_angle
N101 Mn1 N104 89.42(19)
N101 Mn1 N102 89.55(19)
N104 Mn1 N102 166.14(5)
N101 Mn1 N103 163.93(5)
N104 Mn1 N103 88.4(2)
N102 Mn1 N103 88.7(2)
N101 Mn1 N11 98.56(19)
N104 Mn1 N11 97.23(5)
N102 Mn1 N11 96.59(5)
N103 Mn1 N11 97.51(19)
C101 N101 C104 107.1(4)
C101 N101 Mn1 126.6(3)
C104 N101 Mn1 126.0(3)
C109 N102 C106 107.92(12)
C109 N102 Mn1 127.4(3)
C106 N102 Mn1 124.7(3)
C114 N103 C111 107.3(4)
C114 N103 Mn1 126.2(3)
C111 N103 Mn1 126.3(3)
C119 N104 C116 107.20(11)
C119 N104 Mn1 126.2(3)
C116 N104 Mn1 126.5(3)
N101 C101 C120 124.5(4)
N101 C101 C102 111.0(4)
C120 C101 C102 124.6(4)
C103 C102 C101 105.5(4)
C103 C102 C121 128.6(4)
C101 C102 C121 125.8(4)
C102 C103 C104 107.0(4)
C102 C103 C122 126.8(4)
C104 C103 C122 126.2(4)
N101 C104 C105 125.2(4)
N101 C104 C103 109.5(4)
C105 C104 C103 125.3(4)
C106 C105 C104 127.9(4)
C106 C105 H105 116.1
C104 C105 H105 116.1
C105 C106 N102 126.0(4)
C105 C106 C107 126.5(4)
N102 C106 C107 107.3(4)
C108 C107 C106 108.4(5)
C108 C107 C123 127.9(6)
C106 C107 C123 123.7(4)
C107 C108 C109 105.2(5)
C107 C108 C124 128.6(6)
C109 C108 C124 125.7(4)
N102 C109 C110 124.0(4)
N102 C109 C108 111.1(4)
C110 C109 C108 124.8(4)
C111 C110 C109 128.8(4)
C111 C110 H110 115.6
C109 C110 H110 115.6
N103 C111 C110 124.0(4)
N103 C111 C112 109.8(4)
C110 C111 C112 126.1(4)
C113 C112 C111 106.2(4)
C113 C112 C125 129.0(4)
C111 C112 C125 124.7(4)
C112 C113 C114 107.7(4)
C112 C113 C126 127.8(4)
C114 C113 C126 124.5(4)
N103 C114 C115 124.8(4)
N103 C114 C113 109.0(4)
C115 C114 C113 125.9(4)
C116 C115 C114 128.6(4)
C116 C115 H115 115.7
C114 C115 H115 115.7
N104 C116 C115 125.1(4)
N104 C116 C117 109.4(3)
C115 C116 C117 125.2(4)
C118 C117 C116 107.2(4)
C118 C117 C127 127.1(5)
C116 C117 C127 125.6(4)
C117 C118 C119 106.1(4)
C117 C118 C128 129.5(5)
C119 C118 C128 124.0(4)
N104 C119 C120 124.5(4)
N104 C119 C118 110.1(3)
C120 C119 C118 125.3(4)
C119 C120 C101 128.1(4)
C119 C120 H120 115.9
C101 C120 H120 115.9
C102 C121 C129 114.3(4)
C102 C121 H12A 108.7
C129 C121 H12A 108.7
C102 C121 H12B 108.7
C129 C121 H12B 108.7
H12A C121 H12B 107.6
C103 C122 C130 112.4(4)
C103 C122 H12C 109.1
C130 C122 H12C 109.1
C103 C122 H12D 109.1
C130 C122 H12D 109.1
H12C C122 H12D 107.8
C107 C123 C131 109.4(4)
C107 C123 H12E 109.8
C131 C123 H12E 109.8
C107 C123 H12F 109.8
C131 C123 H12F 109.8
H12E C123 H12F 108.2
C132 C124 C108 115.8(4)
C132 C124 H12G 108.3
C108 C124 H12G 108.3
C132 C124 H12H 108.3
C108 C124 H12H 108.3
H12G C124 H12H 107.4
C112 C125 C133 114.1(4)
C112 C125 H12I 108.7
C133 C125 H12I 108.7
C112 C125 H12J 108.7
C133 C125 H12J 108.7
H12I C125 H12J 107.6
C113 C126 C134 112.3(4)
C113 C126 H12K 109.1
C134 C126 H12K 109.1
C113 C126 H12L 109.1
C134 C126 H12L 109.1
H12K C126 H12L 107.9
C117 C127 C135 112.5(4)
C117 C127 H12M 109.1
C135 C127 H12M 109.1
C117 C127 H12N 109.1
C135 C127 H12N 109.1
H12M C127 H12N 107.8
C118 C128 C136 112.6(4)
C118 C128 H12O 109.1
C136 C128 H12O 109.1
C118 C128 H12P 109.1
C136 C128 H12P 109.1
H12O C128 H12P 107.8
C121 C129 H12Q 109.5
C121 C129 H12R 109.5
H12Q C129 H12R 109.5
C121 C129 H12S 109.5
H12Q C129 H12S 109.5
H12R C129 H12S 109.5
C122 C130 H13A 109.5
C122 C130 H13B 109.5
H13A C130 H13B 109.5
C122 C130 H13C 109.5
H13A C130 H13C 109.5
H13B C130 H13C 109.5
C123 C131 H13D 109.5
C123 C131 H13E 109.5
H13D C131 H13E 109.5
C123 C131 H13F 109.5
H13D C131 H13F 109.5
H13E C131 H13F 109.5
C124 C132 H13G 109.5
C124 C132 H13H 109.5
H13G C132 H13H 109.5
C124 C132 H13I 109.5
H13G C132 H13I 109.5
H13H C132 H13I 109.5
C125 C133 H13J 109.5
C125 C133 H13K 109.5
H13J C133 H13K 109.5
C125 C133 H13L 109.5
H13J C133 H13L 109.5
H13K C133 H13L 109.5
C126 C134 H13M 109.5
C126 C134 H13N 109.5
H13M C134 H13N 109.5
C126 C134 H13O 109.5
H13M C134 H13O 109.5
H13N C134 H13O 109.5
C127 C135 H13P 109.5
C127 C135 H13Q 109.5
H13P C135 H13Q 109.5
C127 C135 H13R 109.5
H13P C135 H13R 109.5
H13Q C135 H13R 109.5
C128 C136 H13S 109.5
C128 C136 H13T 109.5
H13S C136 H13T 109.5
C128 C136 H13U 109.5
H13S C136 H13U 109.5
H13T C136 H13U 109.5
C13 N11 C11 110.6(6)
C13 N11 C12 110.4(7)
C11 N11 C12 106.2(7)
C13 N11 Mn1 111.4(4)
C11 N11 Mn1 110.8(4)
C12 N11 Mn1 107.2(4)
C16 N12 C17 113.1(7)
C16 N12 C15 107.4(7)
C17 N12 C15 107.4(5)
C16 N12 C14 114.2(7)
C17 N12 C14 108.2(4)
C15 N12 C14 106.1(6)
N11 C11 C14 110.0(7)
N11 C11 H11A 109.6
C14 C11 H11A 109.6
N11 C11 H11B 109.7
C14 C11 H11B 109.7
H11A C11 H11B 108.2
N11 C12 C15 108.3(7)
N11 C12 H12T 110.0
C15 C12 H12T 110.0
N11 C12 H12U 110.0
C15 C12 H12U 110.0
H12T C12 H12U 108.4
N11 C13 C16 113.1(6)
N11 C13 H13V 108.9
C16 C13 H13V 109.0
N11 C13 H13W 109.0
C16 C13 H13W 109.0
H13V C13 H13W 107.8
N12 C14 C11 108.2(6)
N12 C14 H14A 110.1
C11 C14 H14A 110.1
N12 C14 H14B 110.1
C11 C14 H14B 110.1
H14A C14 H14B 108.4
N12 C15 C12 107.9(7)
N12 C15 H15A 110.1
C12 C15 H15A 110.1
N12 C15 H15B 110.1
C12 C15 H15B 110.1
H15A C15 H15B 108.4
N12 C16 C13 110.1(8)
N12 C16 H16A 109.6
C13 C16 H16A 109.6
N12 C16 H16B 109.6
C13 C16 H16B 109.6
H16A C16 H16B 108.2
N12 C17 H17A 109.5
N12 C17 H17B 109.5
H17A C17 H17B 109.5
N12 C17 H17C 109.5
H17A C17 H17C 109.5
H17B C17 H17C 109.5
C24 C21 H21A 109.5
C24 C21 H21B 109.5
H21A C21 H21B 108.1
C25 C22 H22A 109.1
C25 C22 H22B 109.1
H22A C22 H22B 107.9
C26 C23 H23A 109.7
C26 C23 H23B 109.7
H23A C23 H23B 108.2
C21 C24 H24A 110.1
C21 C24 H24B 110.1
H24A C24 H24B 108.4
C22 C25 H25A 110.1
C22 C25 H25B 110.1
H25A C25 H25B 108.4
C23 C26 H26A 109.7
C23 C26 H26B 109.7
H26A C26 H26B 108.2
C302 C301 C307 119.90(10)
C302 C301 C306 120.05(8)
C307 C301 C306 108.4(4)
C301 C302 C308 120.07(10)
C301 C302 C303 119.88(8)
C308 C302 C303 107.3(4)
C304 C303 C302 120.06(9)
C304 C303 C309 120.05(10)
C302 C303 C309 108.7(4)
C303 C304 C305 120.07(9)
C303 C304 C310 120.03(10)
C305 C304 C310 108.0(4)
C306 C305 C311 120.09(10)
C306 C305 C304 119.90(8)
C311 C305 C304 108.6(4)
C305 C306 C301 120.04(9)
C305 C306 C312 119.90(10)
C301 C306 C312 108.3(4)
C314 C307 C301 120.05(9)
C314 C307 C313 120.01(9)
C301 C307 C313 107.2(3)
C315 C308 C302 120.02(9)
C315 C308 C316 119.98(9)
C302 C308 C316 108.4(3)
C317 C309 C303 119.93(9)
C317 C309 C316 120.04(9)
C303 C309 C316 107.5(4)
C318 C310 C304 119.93(9)
C318 C310 C319 120.12(9)
C304 C310 C319 107.4(4)
C320 C311 C305 119.99(10)
C320 C311 C319 120.00(9)
C305 C311 C319 107.1(3)
C321 C312 C306 120.03(9)
C321 C312 C313 120.08(9)
C306 C312 C313 107.2(3)
C323 C313 C312 119.92(11)
C323 C313 C307 119.98(11)
C312 C313 C307 108.94(17)
C307 C314 C324 119.93(10)
C307 C314 C315 120.04(10)
C324 C314 C315 110.2(3)
C308 C315 C325 120.03(10)
C308 C315 C314 119.86(10)
C325 C315 C314 106.8(3)
C326 C316 C309 120.01(11)
C326 C316 C308 119.95(12)
C309 C316 C308 108.1(3)
C309 C317 C318 120.01(10)
C309 C317 C327 119.91(10)
C318 C317 C327 106.2(4)
C310 C318 C317 120.02(10)
C310 C318 C328 119.90(10)
C317 C318 C328 109.5(4)
C329 C319 C310 119.91(11)
C329 C319 C311 119.90(12)
C310 C319 C311 108.9(3)
C311 C320 C330 120.00(10)
C311 C320 C321 119.85(10)
C330 C320 C321 110.1(3)
C312 C321 C322 119.91(10)
C312 C321 C320 120.05(10)
C322 C321 C320 105.2(3)
C357 C322 C356 120.06(9)
C357 C322 C321 119.92(12)
C356 C322 C321 110.3(3)
C313 C323 C357 119.98(10)
C313 C323 C358 119.98(10)
C357 C323 C358 107.76(15)
C358 C324 C359 120.00(9)
C358 C324 C314 119.99(11)
C359 C324 C314 105.6(3)
C360 C325 C359 119.96(9)
C360 C325 C315 119.96(11)
C359 C325 C315 107.7(3)
C316 C326 C360 120.07(10)
C316 C326 C352 119.93(10)
C360 C326 C352 108.1(3)
C352 C327 C353 119.98(9)
C352 C327 C317 120.00(11)
C353 C327 C317 109.3(3)
C354 C328 C353 119.96(9)
C354 C328 C318 119.95(11)
C353 C328 C318 107.3(3)
C319 C329 C355 120.09(10)
C319 C329 C354 119.96(11)
C355 C329 C354 108.0(3)
C355 C330 C356 119.97(9)
C355 C330 C320 119.95(12)
C356 C330 C320 107.3(3)
C332 C331 C336 120.05(8)
C332 C331 C337 119.97(10)
C336 C331 C337 108.2(4)
C331 C332 C338 119.97(10)
C331 C332 C333 119.90(8)
C338 C332 C333 108.9(3)
C334 C333 C339 119.94(10)
C334 C333 C332 120.05(9)
C339 C333 C332 108.7(4)
C333 C334 C335 120.01(9)
C333 C334 C340 119.99(10)
C335 C334 C340 107.8(3)
C336 C335 C341 119.94(10)
C336 C335 C334 119.92(8)
C341 C335 C334 107.2(3)
C335 C336 C331 120.07(9)
C335 C336 C342 120.00(10)
C331 C336 C342 107.9(4)
C344 C337 C331 120.01(9)
C344 C337 C343 119.88(9)
C331 C337 C343 107.8(3)
C345 C338 C332 120.01(10)
C345 C338 C346 119.90(9)
C332 C338 C346 105.8(3)
C347 C339 C333 120.02(9)
C347 C339 C346 120.02(9)
C333 C339 C346 105.9(3)
C348 C340 C334 120.01(9)
C348 C340 C349 119.96(9)
C334 C340 C349 109.1(3)
C350 C341 C335 120.04(9)
C350 C341 C349 119.92(9)
C335 C341 C349 109.5(3)
C351 C342 C336 120.04(9)
C351 C342 C343 119.92(9)
C336 C342 C343 108.0(3)
C353 C343 C342 120.06(11)
C353 C343 C337 120.05(11)
C342 C343 C337 108.10(17)
C337 C344 C345 119.98(10)
C337 C344 C354 120.06(10)
C345 C344 C354 108.4(3)
C338 C345 C355 120.08(10)
C338 C345 C344 120.02(10)
C355 C345 C344 107.6(3)
C356 C346 C339 119.86(11)
C356 C346 C338 119.90(11)
C339 C346 C338 110.6(3)
C339 C347 C348 120.00(10)
C339 C347 C357 120.00(10)
C348 C347 C357 109.0(4)
C340 C348 C347 119.96(10)
C340 C348 C358 120.02(11)
C347 C348 C358 106.9(4)
C359 C349 C340 119.96(11)
C359 C349 C341 119.92(12)
C340 C349 C341 106.3(3)
C341 C350 C360 120.07(10)
C341 C350 C351 120.01(10)
C360 C350 C351 108.4(3)
C342 C351 C350 119.95(10)
C342 C351 C352 120.01(10)
C350 C351 C352 107.6(3)
C327 C352 C351 120.03(12)
C327 C352 C326 120.07(9)
C351 C352 C326 108.1(3)
C343 C353 C327 119.99(10)
C343 C353 C328 120.02(10)
C327 C353 C328 107.58(14)
C328 C354 C329 120.14(9)
C328 C354 C344 120.02(11)
C329 C354 C344 107.7(3)
C330 C355 C329 120.03(9)
C330 C355 C345 119.96(11)
C329 C355 C345 108.3(3)
C346 C356 C330 120.10(10)
C346 C356 C322 120.04(10)
C330 C356 C322 107.1(3)
C322 C357 C323 120.06(9)
C322 C357 C347 119.90(11)
C323 C357 C347 107.6(3)
C324 C358 C323 120.01(9)
C324 C358 C348 119.93(11)
C323 C358 C348 108.8(3)
C349 C359 C325 120.08(10)
C349 C359 C324 120.00(11)
C325 C359 C324 109.7(3)
C325 C360 C326 120.00(9)
C325 C360 C350 119.96(12)
C326 C360 C350 107.7(3)
C402 C401 C407 119.63(16)
C402 C401 C406 120.24(16)
C407 C401 C406 108.5(4)
C401 C402 C408 120.39(16)
C401 C402 C403 119.83(15)
C408 C402 C403 107.4(4)
C404 C403 C402 119.99(16)
C404 C403 C409 120.11(17)
C402 C403 C409 108.7(4)
C403 C404 C410 120.02(17)
C403 C404 C405 120.27(16)
C410 C404 C405 108.1(4)
C406 C405 C411 120.15(16)
C406 C405 C404 119.74(15)
C411 C405 C404 108.5(4)
C405 C406 C401 119.92(16)
C405 C406 C412 119.83(17)
C401 C406 C412 108.1(4)
C414 C407 C401 120.01(16)
C414 C407 C413 120.30(16)
C401 C407 C413 107.2(3)
C415 C408 C402 120.00(16)
C415 C408 C416 120.27(16)
C402 C408 C416 108.4(3)
C417 C409 C416 120.35(16)
C417 C409 C403 119.98(16)
C416 C409 C403 107.5(4)
C418 C410 C404 119.85(16)
C418 C410 C419 120.10(16)
C404 C410 C419 107.4(4)
C420 C411 C405 119.97(17)
C420 C411 C419 119.78(16)
C405 C411 C419 107.1(3)
C421 C412 C406 120.08(16)
C421 C412 C413 120.04(16)
C406 C412 C413 107.3(3)
C423 C413 C407 119.52(17)
C423 C413 C412 120.21(17)
C407 C413 C412 108.89(17)
C407 C414 C424 120.03(16)
C407 C414 C415 120.38(16)
C424 C414 C415 110.1(3)
C408 C415 C425 119.96(16)
C408 C415 C414 119.50(16)
C425 C415 C414 106.9(3)
C426 C416 C408 119.72(18)
C426 C416 C409 119.89(17)
C408 C416 C409 108.0(3)
C409 C417 C418 119.87(17)
C409 C417 C427 119.69(17)
C418 C417 C427 106.4(4)
C410 C418 C417 120.13(17)
C410 C418 C428 119.81(16)
C417 C418 C428 109.3(4)
C429 C419 C410 119.91(17)
C429 C419 C411 119.92(17)
C410 C419 C411 108.9(3)
C411 C420 C430 120.03(16)
C411 C420 C421 119.76(16)
C430 C420 C421 109.9(3)
C412 C421 C420 120.11(16)
C412 C421 C422 119.62(17)
C420 C421 C422 105.3(3)
C457 C422 C456 119.85(15)
C457 C422 C421 120.24(17)
C456 C422 C421 110.3(3)
C413 C423 C457 119.78(16)
C413 C423 C458 120.12(16)
C457 C423 C458 107.79(16)
C458 C424 C414 119.68(17)
C458 C424 C459 120.28(16)
C414 C424 C459 105.5(3)
C460 C425 C459 119.89(16)
C460 C425 C415 119.71(17)
C459 C425 C415 107.6(3)
C416 C426 C460 120.07(16)
C416 C426 C452 119.84(16)
C460 C426 C452 108.3(4)
C452 C427 C453 119.90(15)
C452 C427 C417 119.93(17)
C453 C427 C417 109.2(3)
C454 C428 C453 119.96(15)
C454 C428 C418 120.03(17)
C453 C428 C418 107.4(3)
C419 C429 C455 120.32(16)
C419 C429 C454 119.91(16)
C455 C429 C454 108.0(3)
C455 C430 C456 119.90(16)
C455 C430 C420 120.17(17)
C456 C430 C420 107.5(3)
C432 C431 C436 120.29(15)
C432 C431 C437 120.13(17)
C436 C431 C437 108.1(4)
C431 C432 C438 119.80(16)
C431 C432 C433 119.75(15)
C438 C432 C433 108.8(3)
C434 C433 C439 119.81(16)
C434 C433 C432 119.89(16)
C439 C433 C432 108.8(4)
C433 C434 C440 119.97(17)
C433 C434 C435 120.23(16)
C440 C434 C435 107.8(4)
C436 C435 C441 119.93(17)
C436 C435 C434 119.92(15)
C441 C435 C434 107.2(3)
C435 C436 C431 119.92(16)
C435 C436 C442 119.92(17)
C431 C436 C442 108.1(4)
C444 C437 C431 119.95(16)
C444 C437 C443 119.61(15)
C431 C437 C443 107.9(3)
C445 C438 C432 120.02(17)
C445 C438 C446 119.67(16)
C432 C438 C446 105.8(3)
C447 C439 C433 120.15(16)
C447 C439 C446 119.82(16)
C433 C439 C446 105.9(3)
C448 C440 C434 120.12(16)
C448 C440 C449 120.10(16)
C434 C440 C449 109.2(3)
C450 C441 C435 120.12(16)
C450 C441 C449 119.96(16)
C435 C441 C449 109.5(3)
C451 C442 C443 119.75(15)
C451 C442 C436 120.17(16)
C443 C442 C436 107.9(3)
C453 C443 C442 120.07(17)
C453 C443 C437 120.26(17)
C442 C443 C437 108.08(17)
C437 C444 C445 119.98(16)
C437 C444 C454 120.12(16)
C445 C444 C454 108.3(3)
C438 C445 C444 120.08(16)
C438 C445 C455 120.24(16)
C444 C445 C455 107.5(3)
C456 C446 C439 119.86(17)
C456 C446 C438 119.91(17)
C439 C446 C438 110.6(3)
C439 C447 C448 119.91(16)
C439 C447 C457 120.15(16)
C448 C447 C457 109.1(4)
C440 C448 C447 119.95(17)
C440 C448 C458 120.01(17)
C447 C448 C458 106.8(4)
C459 C449 C440 119.83(18)
C459 C449 C441 119.90(17)
C440 C449 C441 106.3(3)
C441 C450 C460 120.04(17)
C441 C450 C451 120.05(16)
C460 C450 C451 108.5(3)
C442 C451 C450 119.81(16)
C442 C451 C452 120.21(17)
C450 C451 C452 107.7(3)
C427 C452 C451 119.92(17)
C427 C452 C426 120.26(16)
C451 C452 C426 108.0(3)
C443 C453 C428 119.94(16)
C443 C453 C427 120.14(16)
C428 C453 C427 107.60(15)
C428 C454 C429 120.23(16)
C428 C454 C444 120.11(17)
C429 C454 C444 107.8(3)
C430 C455 C429 119.76(16)
C430 C455 C445 119.91(17)
C429 C455 C445 108.4(3)
C446 C456 C430 120.27(16)
C446 C456 C422 120.27(17)
C430 C456 C422 107.0(3)
C422 C457 C423 119.97(16)
C422 C457 C447 119.92(17)
C423 C457 C447 107.5(3)
C424 C458 C423 120.23(16)
C424 C458 C448 119.73(17)
C423 C458 C448 108.9(3)
C449 C459 C425 120.12(16)
C449 C459 C424 119.90(16)
C425 C459 C424 109.8(3)
C425 C460 C426 120.25(16)
C425 C460 C450 120.00(17)
C426 C460 C450 107.6(3)
C202 C201 C206 120.0
C202 C201 H201 120.0
C206 C201 H201 120.0
C201 C202 C203 120.0
C201 C202 H202 120.0
C203 C202 H202 120.0
C204 C203 C202 120.0
C204 C203 H203 120.0
C202 C203 H203 120.0
C203 C204 C205 120.0
C203 C204 H204 120.0
C205 C204 H204 120.0
C206 C205 C204 120.0
C206 C205 H205 120.0
C204 C205 H205 120.0
C205 C206 C201 120.0
C205 C206 C207 119.6(7)
C201 C206 C207 120.4(7)
N201 C207 C206 174.1(16)
C212 C211 C216 120.0
C212 C211 H211 120.0
C216 C211 H211 120.0
C213 C212 C211 120.0
C213 C212 H212 120.0
C211 C212 H212 120.0
C212 C213 C214 120.0
C212 C213 H213 120.0
C214 C213 H213 120.0
C215 C214 C213 120.0
C215 C214 H214 120.0
C213 C214 H214 120.0
C216 C215 C214 120.0
C216 C215 H215 120.0
C214 C215 H215 120.0
C215 C216 C211 120.0
C215 C216 C217 119.7(8)
C211 C216 C217 120.3(7)
N211 C217 C216 171.7(16)
C222 C221 C226 120.0
C222 C221 Cl1 119.96(11)
C226 C221 Cl1 119.95(9)
C223 C222 C221 120.0
C223 C222 Cl2 119.97(9)
C221 C222 Cl2 119.97(9)
C224 C223 C222 120.0
C224 C223 H223 120.0
C222 C223 H223 120.0
C223 C224 C225 120.0
C223 C224 H224 120.0
C225 C224 H224 120.0
C226 C225 C224 120.0
C226 C225 H225 120.0
C224 C225 H225 120.0
C225 C226 C221 120.0
C225 C226 H226 120.0
C221 C226 H226 120.0
C232 C231 C236 120.0
C232 C231 Cl3 119.86(17)
C236 C231 Cl3 119.82(16)
C233 C232 C231 120.0
C233 C232 Cl4 119.98(14)
C231 C232 Cl4 120.01(15)
C232 C233 C234 120.0
C232 C233 H233 120.0
C234 C233 H233 120.0
C235 C234 C233 120.0
C235 C234 H234 120.0
C233 C234 H234 120.0
C236 C235 C234 120.0
C236 C235 H235 120.0
C234 C235 H235 120.0
C235 C236 C231 120.0
C235 C236 H236 120.0
C231 C236 H236 120.0

loop_
_geom_bond_atom_site_label_1
_geom_bond_atom_site_label_2
_geom_bond_distance
Mn1 N101 2.079(4)
Mn1 N104 2.1039(12)
Mn1 N102 2.1044(12)
Mn1 N103 2.142(4)
Mn1 N11 2.3013(12)
N101 C101 1.369(5)
N101 C104 1.375(5)
N102 C109 1.346(6)
N102 C106 1.387(6)
N103 C114 1.359(6)
N103 C111 1.365(6)
N104 C119 1.366(6)
N104 C116 1.372(6)
C101 C120 1.409(6)
C101 C102 1.459(6)
C102 C103 1.390(6)
C102 C121 1.478(6)
C103 C104 1.467(6)
C103 C122 1.492(6)
C104 C105 1.402(6)
C105 C106 1.363(6)
C105 H105 0.9500
C106 C107 1.469(6)
C107 C108 1.363(2)
C107 C123 1.526(7)
C108 C109 1.457(6)
C108 C124 1.489(7)
C109 C110 1.442(6)
C110 C111 1.403(6)
C110 H110 0.9500
C111 C112 1.449(7)
C112 C113 1.350(7)
C112 C125 1.505(6)
C113 C114 1.450(6)
C113 C126 1.519(6)
C114 C115 1.401(6)
C115 C116 1.397(6)
C115 H115 0.9500
C116 C117 1.457(6)
C117 C118 1.368(2)
C117 C127 1.501(6)
C118 C119 1.460(6)
C118 C128 1.504(6)
C119 C120 1.401(6)
C120 H120 0.9500
C121 C129 1.521(8)
C121 H12A 0.9900
C121 H12B 0.9900
C122 C130 1.539(7)
C122 H12C 0.9900
C122 H12D 0.9900
C123 C131 1.601(9)
C123 H12E 0.9900
C123 H12F 0.9900
C124 C132 1.463(9)
C124 H12G 0.9900
C124 H12H 0.9900
C125 C133 1.519(7)
C125 H12I 0.9900
C125 H12J 0.9900
C126 C134 1.547(7)
C126 H12K 0.9900
C126 H12L 0.9900
C127 C135 1.526(6)
C127 H12M 0.9900
C127 H12N 0.9900
C128 C136 1.534(6)
C128 H12O 0.9900
C128 H12P 0.9900
C129 H12Q 0.9800
C129 H12R 0.9800
C129 H12S 0.9800
C130 H13A 0.9800
C130 H13B 0.9800
C130 H13C 0.9800
C131 H13D 0.9800
C131 H13E 0.9800
C131 H13F 0.9800
C132 H13G 0.9800
C132 H13H 0.9800
C132 H13I 0.9800
C133 H13J 0.9800
C133 H13K 0.9800
C133 H13L 0.9800
C134 H13M 0.9800
C134 H13N 0.9800
C134 H13O 0.9800
C135 H13P 0.9800
C135 H13Q 0.9800
C135 H13R 0.9800
C136 H13S 0.9800
C136 H13T 0.9800
C136 H13U 0.9800
N11 C13 1.403(9)
N11 C11 1.486(10)
N11 C12 1.500(11)
N12 C16 1.409(12)
N12 C17 1.503(2)
N12 C15 1.515(12)
N12 C14 1.527(11)
C11 C14 1.556(11)
C11 H11A 0.9900
C11 H11B 0.9900
C12 C15 1.607(12)
C12 H12T 0.9900
C12 H12U 0.9900
C13 C16 1.511(13)
C13 H13V 0.9900
C13 H13W 0.9900
C14 H14A 0.9900
C14 H14B 0.9900
C15 H15A 0.9900
C15 H15B 0.9900
C16 H16A 0.9900
C16 H16B 0.9900
C17 H17A 0.9800
C17 H17B 0.9800
C17 H17C 0.9800
C21 C24 1.527(13)
C21 H21A 0.9900
C21 H21B 0.9900
C22 C25 1.463(12)
C22 H22A 0.9900
C22 H22B 0.9900
C23 C26 1.586(12)
C23 H23A 0.9900
C23 H23B 0.9900
C24 H24A 0.9900
C24 H24B 0.9900
C25 H25A 0.9900
C25 H25B 0.9900
C26 H26A 0.9900
C26 H26B 0.9900
C301 C302 1.3915(14)
C301 C307 1.4476(17)
C301 C306 1.4477(12)
C302 C308 1.4476(17)
C302 C303 1.4488(13)
C303 C304 1.3895(14)
C303 C309 1.4488(17)
C304 C305 1.4483(13)
C304 C310 1.4490(17)
C305 C306 1.3915(14)
C305 C311 1.4474(17)
C306 C312 1.4477(17)
C307 C314 1.3905(18)
C307 C313 1.4486(15)
C308 C315 1.3916(18)
C308 C316 1.4490(15)
C309 C317 1.3910(18)
C309 C316 1.4489(15)
C310 C318 1.3907(17)
C310 C319 1.4491(16)
C311 C320 1.3914(18)
C311 C319 1.4493(15)
C312 C321 1.3902(18)
C312 C313 1.4486(15)
C313 C323 1.3912(15)
C314 C324 1.4487(15)
C314 C315 1.4488(13)
C315 C325 1.4477(15)
C316 C326 1.3907(16)
C317 C318 1.4485(12)
C317 C327 1.4494(15)
C318 C328 1.4500(15)
C319 C329 1.3912(16)
C320 C330 1.4483(15)
C320 C321 1.4492(12)
C321 C322 1.4490(14)
C322 C357 1.3906(16)
C322 C356 1.4476(17)
C323 C357 1.4474(17)
C323 C358 1.4480(17)
C324 C358 1.3905(16)
C324 C359 1.4485(17)
C325 C360 1.3920(15)
C325 C359 1.4475(17)
C326 C360 1.4474(17)
C326 C352 1.4491(17)
C327 C352 1.3897(16)
C327 C353 1.4489(17)
C328 C354 1.3896(16)
C328 C353 1.4490(17)
C329 C355 1.4466(17)
C329 C354 1.4483(17)
C330 C355 1.3917(15)
C330 C356 1.4472(17)
C331 C332 1.3912(14)
C331 C336 1.4473(12)
C331 C337 1.4496(17)
C332 C338 1.4486(17)
C332 C333 1.4494(13)
C333 C334 1.3905(14)
C333 C339 1.4486(17)
C334 C335 1.4489(13)
C334 C340 1.4490(17)
C335 C336 1.3914(14)
C335 C341 1.4485(17)
C336 C342 1.4486(17)
C337 C344 1.3905(17)
C337 C343 1.4496(15)
C338 C345 1.3908(18)
C338 C346 1.4505(15)
C339 C347 1.3904(18)
C339 C346 1.4496(15)
C340 C348 1.3908(17)
C340 C349 1.4493(16)
C341 C350 1.3909(18)
C341 C349 1.4501(15)
C342 C351 1.3909(18)
C342 C343 1.4488(15)
C343 C353 1.3896(15)
C344 C345 1.4485(13)
C344 C354 1.4487(15)
C345 C355 1.4482(15)
C346 C356 1.3907(16)
C347 C348 1.4475(12)
C347 C357 1.4492(16)
C348 C358 1.4494(15)
C349 C359 1.3904(16)
C350 C360 1.4481(15)
C350 C351 1.4487(12)
C351 C352 1.4487(14)
C401 C402 1.3907(18)
C401 C407 1.446(2)
C401 C406 1.4477(17)
C402 C408 1.446(2)
C402 C403 1.4477(18)
C403 C404 1.3886(18)
C403 C409 1.449(2)
C404 C410 1.448(2)
C404 C405 1.4492(18)
C405 C406 1.3924(18)
C405 C411 1.448(2)
C406 C412 1.448(2)
C407 C414 1.389(2)
C407 C413 1.4487(19)
C408 C415 1.391(2)
C408 C416 1.4487(19)
C409 C417 1.390(2)
C409 C416 1.449(2)
C410 C418 1.392(2)
C410 C419 1.4501(19)
C411 C420 1.393(2)
C411 C419 1.4506(19)
C412 C421 1.390(2)
C412 C413 1.449(2)
C413 C423 1.3914(19)
C414 C424 1.4472(19)
C414 C415 1.4485(17)
C415 C425 1.4477(19)
C416 C426 1.390(2)
C417 C418 1.4485(17)
C417 C427 1.4509(19)
C418 C428 1.450(2)
C419 C429 1.391(2)
C420 C430 1.448(2)
C420 C421 1.4499(17)
C421 C422 1.4504(19)
C422 C457 1.391(2)
C422 C456 1.447(2)
C423 C457 1.447(2)
C423 C458 1.447(2)
C424 C458 1.389(2)
C424 C459 1.448(2)
C425 C460 1.3936(19)
C425 C459 1.447(2)
C426 C460 1.446(2)
C426 C452 1.450(2)
C427 C452 1.390(2)
C427 C453 1.449(2)
C428 C454 1.388(2)
C428 C453 1.448(2)
C429 C455 1.446(2)
C429 C454 1.448(2)
C430 C455 1.3914(19)
C430 C456 1.446(2)
C431 C432 1.3933(18)
C431 C436 1.4465(17)
C431 C437 1.449(2)
C432 C438 1.450(2)
C432 C433 1.4503(17)
C433 C434 1.3908(18)
C433 C439 1.450(2)
C434 C440 1.448(2)
C434 C435 1.4487(18)
C435 C436 1.3907(18)
C435 C441 1.448(2)
C436 C442 1.450(2)
C437 C444 1.391(2)
C437 C443 1.4507(19)
C438 C445 1.391(2)
C438 C446 1.4520(19)
C439 C447 1.391(2)
C439 C446 1.450(2)
C440 C448 1.390(2)
C440 C449 1.4496(19)
C441 C450 1.391(2)
C441 C449 1.4502(19)
C442 C451 1.391(2)
C442 C443 1.448(2)
C443 C453 1.3890(19)
C444 C445 1.4488(17)
C444 C454 1.4490(19)
C445 C455 1.4492(19)
C446 C456 1.390(2)
C447 C448 1.4466(17)
C447 C457 1.4502(19)
C448 C458 1.450(2)
C449 C459 1.390(2)
C450 C460 1.447(2)
C450 C451 1.4483(17)
C451 C452 1.4487(19)
C201 C202 1.3900
C201 C206 1.3900
C201 H201 0.9500
C202 C203 1.3900
C202 H202 0.9500
C203 C204 1.3900
C203 H203 0.9500
C204 C205 1.3900
C204 H204 0.9500
C205 C206 1.3900
C205 H205 0.9500
C206 C207 1.439(9)
C207 N201 1.127(10)
C211 C212 1.3900
C211 C216 1.3900
C211 H211 0.9500
C212 C213 1.3900
C212 H212 0.9500
C213 C214 1.3900
C213 H213 0.9500
C214 C215 1.3900
C214 H214 0.9500
C215 C216 1.3900
C215 H215 0.9500
C216 C217 1.440(9)
C217 N211 1.128(10)
Cl1 C221 1.786(17)
Cl2 C222 1.786(17)
C221 C222 1.3900
C221 C226 1.3900
C222 C223 1.3900
C223 C224 1.3900
C223 H223 0.9500
C224 C225 1.3900
C224 H224 0.9500
C225 C226 1.3900
C225 H225 0.9500
C226 H226 0.9500
Cl3 C231 1.786(17)
Cl4 C232 1.786(17)
C231 C232 1.3900
C231 C236 1.3900
C232 C233 1.3900
C233 C234 1.3900
C233 H233 0.9500
C234 C235 1.3900
C234 H234 0.9500
C235 C236 1.3900
C235 H235 0.9500
C236 H236 0.9500
